data_4333808
loop_
_publ_author_name
'Christine M. Beavers'
'Andrey V. Prosverin'
'John D. Cashion'
'Kim R. Dunbar'
'Anne F. Richards'

_publ_contact_author_address
;Advanced Light Source
Lawrence Berkeley National Lab
One Cyclotron Rd
MS 7-222
Berkeley, CA 94720
;
_publ_contact_author_email cmbeavers@lbl.gov
_publ_contact_author_name 'Christine M. Beavers'
_publ_contact_author_phone (510)495-2448
_publ_section_title
;
 An Unprecedented Fe36 Phosphonate Cage
;
_journal_name_full 'Inorganic Chemistry'
_journal_page_first 1670
_journal_page_last 1672
_journal_paper_doi 10.1021/ic3020145
_journal_volume 52
_journal_year 2013
_chemical_formula_moiety
;
C220 H272 Fe36 N44 O180 P44,6(OH),2.1(ClO4), 11.9(NO3), 47.9(H2O),10(C2 H6 O) 
;
_chemical_formula_sum 'C240 H385.8 Cl2.1 Fe36 N55.9 O264 P44'
_chemical_formula_weight 11726.17
_chemical_name_systematic
; 
 ? 
;
_space_group_IT_number 15
_symmetry_cell_setting monoclinic
_symmetry_space_group_name_Hall '-C 2yc'
_symmetry_space_group_name_H-M 'C 1 2/c 1'
_atom_sites_solution_hydrogens geom
_atom_sites_solution_primary direct
_atom_sites_solution_secondary difmap
_audit_creation_method SHELXL-97
_cell_angle_alpha 90.00
_cell_angle_beta 120.999(2)
_cell_angle_gamma 90.00
_cell_formula_units_Z 4
_cell_length_a 43.6079(17)
_cell_length_b 28.7572(10)
_cell_length_c 50.5916(19)
_cell_measurement_reflns_used 9687
_cell_measurement_temperature 150(2)
_cell_measurement_theta_max 31.1
_cell_measurement_theta_min 2.35
_cell_volume 54383(4)
_computing_cell_refinement 'SAINT V7.60A (Bruker, 2009)'
_computing_data_collection 'Apex2 v2010.3 (Bruker, 2010)'
_computing_data_reduction SAINT
_computing_molecular_graphics
;
SHELXTL 5.1, XP (Sheldrick, 1994), 
WinCoot, (P.Emsley, B.Lohkamp W.G.Scott and K.Cowtand, 2010)
;
_computing_publication_material SHELXL-97
_computing_structure_refinement 'SHELXL-97 (Sheldrick, 1997)'
_computing_structure_solution SHELXS
_diffrn_ambient_temperature 150(2)
_diffrn_detector_area_resol_mean 8.3
_diffrn_measured_fraction_theta_full 0.998
_diffrn_measured_fraction_theta_max 0.998
_diffrn_measurement_device_type 'Bruker Apex2'
_diffrn_measurement_method \w
_diffrn_radiation_monochromator silicon(111)
_diffrn_radiation_source 'Advanced Light Source Beamline 11.3.1'
_diffrn_radiation_type synchrotron
_diffrn_radiation_wavelength 1.03320
_diffrn_reflns_av_R_equivalents 0.0647
_diffrn_reflns_av_sigmaI/netI 0.0370
_diffrn_reflns_limit_h_max 37
_diffrn_reflns_limit_h_min -37
_diffrn_reflns_limit_k_max 24
_diffrn_reflns_limit_k_min -24
_diffrn_reflns_limit_l_max 43
_diffrn_reflns_limit_l_min -43
_diffrn_reflns_number 150226
_diffrn_reflns_theta_full 26.69
_diffrn_reflns_theta_max 26.69
_diffrn_reflns_theta_min 1.26
_exptl_absorpt_coefficient_mu 3.229
_exptl_absorpt_correction_T_max 0.9532
_exptl_absorpt_correction_T_min 0.6261
_exptl_absorpt_correction_type multi-scan
_exptl_absorpt_process_details 'SADABS-2008/1 (Sheldrick, 2008)'
_exptl_crystal_colour colourless
_exptl_crystal_density_diffrn 1.432
_exptl_crystal_description plate
_exptl_crystal_F_000 23843
_exptl_crystal_size_max 0.16
_exptl_crystal_size_mid 0.06
_exptl_crystal_size_min 0.02
_refine_diff_density_max 1.218
_refine_diff_density_min -0.735
_refine_diff_density_rms 0.199
_refine_ls_extinction_method none
_refine_ls_goodness_of_fit_ref 3.750
_refine_ls_hydrogen_treatment mixed
_refine_ls_matrix_type full
_refine_ls_number_parameters 1715
_refine_ls_number_reflns 18689
_refine_ls_number_restraints 15284
_refine_ls_restrained_S_all 3.859
_refine_ls_R_factor_all 0.2414
_refine_ls_R_factor_gt 0.1927
_refine_ls_shift/su_max 0.003
_refine_ls_shift/su_mean 0.000
_refine_ls_structure_factor_coef Fsqd
_refine_ls_weighting_details 'calc w=1/[\s^2^(Fo^2^)+(0.1000P)^2^+0.0000P] where P=(Fo^2^+2Fc^2^)/3'
_refine_ls_weighting_scheme calc
_refine_ls_wR_factor_gt 0.4821
_refine_ls_wR_factor_ref 0.5115
_reflns_number_gt 12593
_reflns_number_total 18689
_reflns_threshold_expression I>2\s(I)
_cod_data_source_file ic3020145_si_002_1.cif
_cod_data_source_block 1a
_cod_original_cell_volume 54383(3)
_cod_original_sg_symbol_H-M 'C 2/c'
_cod_original_formula_sum 'C240 H385.80 Cl2.10 Fe36 N55.90 O264 P44'
_cod_database_code 4333808

loop_
_symmetry_equiv_pos_as_xyz
'x, y, z'
'-x, y, -z+1/2'
'x+1/2, y+1/2, z'
'-x+1/2, y+1/2, -z+1/2'
'-x, -y, -z'
'x, -y, z-1/2'
'-x+1/2, -y+1/2, -z'
'x+1/2, -y+1/2, z-1/2'

loop_
_atom_site_label
_atom_site_type_symbol
_atom_site_fract_x
_atom_site_fract_y
_atom_site_fract_z
_atom_site_U_iso_or_equiv
_atom_site_adp_type
_atom_site_occupancy
_atom_site_symmetry_multiplicity
_atom_site_calc_flag
_atom_site_refinement_flags
_atom_site_disorder_assembly
_atom_site_disorder_group
Fe1 Fe 0.47169(13) -0.22931(15) 0.63104(10) 0.1119(17) Uani 1 1 d . . .
Fe2 Fe 0.40819(14) 0.07329(15) 0.31867(11) 0.1207(18) Uani 1 1 d . A .
Fe3 Fe 0.40306(13) 0.24077(16) 0.33823(10) 0.1166(17) Uani 1 1 d D . .
Fe4 Fe 0.49310(13) 0.32296(15) 0.43049(10) 0.1104(16) Uani 1 1 d D . .
Fe5 Fe 0.41910(12) 0.25770(15) 0.46959(10) 0.1105(16) Uani 1 1 d . A .
Fe6 Fe 0.37582(13) -0.18555(16) 0.52606(10) 0.1127(16) Uani 1 1 d . D .
Fe7 Fe 0.45143(14) 0.24662(15) 0.60642(11) 0.1146(17) Uani 1 1 d D . .
Fe8 Fe 0.46697(14) 0.08019(15) 0.63592(12) 0.1186(17) Uani 1 1 d . B .
Fe9 Fe 0.58236(14) 0.23539(15) 0.66204(10) 0.1170(17) Uani 1 1 d D . .
Fe10 Fe 0.23975(12) -0.02014(17) 0.34985(11) 0.1250(18) Uani 1 1 d D . .
Fe11 Fe 0.34971(14) -0.07850(16) 0.58903(11) 0.1208(17) Uani 1 1 d D . .
Fe12 Fe 0.30116(13) 0.09653(16) 0.43296(12) 0.1219(17) Uani 1 1 d . C .
Fe13 Fe 0.51859(13) 0.32452(15) 0.56576(10) 0.1109(16) Uani 1 1 d D . .
Fe14 Fe 0.70480(14) 0.08479(17) 0.70534(10) 0.1256(19) Uani 1 1 d . . .
Fe15 Fe 0.64950(13) 0.18587(16) 0.61262(10) 0.1095(16) Uani 1 1 d . B .
Fe16 Fe 0.26560(14) -0.01854(18) 0.48547(13) 0.1302(18) Uani 1 1 d D . .
Fe17 Fe 0.28593(14) 0.08401(16) 0.30203(11) 0.1303(19) Uani 1 1 d D . .
Fe18 Fe 0.33532(14) 0.08922(17) 0.57081(13) 0.1285(18) Uani 1 1 d D . .
O1 O 0.3433(6) -0.2232(7) 0.4871(5) 0.149(8) Uani 1 1 d . . .
O2 O 0.3984(7) -0.1489(8) 0.5067(6) 0.165(9) Uani 1 1 d . . .
O3 O 0.4694(7) -0.2395(7) 0.6694(5) 0.147(9) Uani 1 1 d . . .
O4 O 0.3473(7) -0.0897(7) 0.6280(5) 0.146(8) Uani 1 1 d . . .
O5 O 0.3005(6) 0.1382(8) 0.5684(6) 0.149(8) Uani 1 1 d . . .
O6 O 0.5009(7) 0.0484(9) 0.6757(6) 0.178(10) Uani 1 1 d . . .
O7 O 0.4858(8) 0.0476(9) 0.6117(7) 0.189(11) Uani 1 1 d . . .
O8 O 0.6158(6) 0.1475(8) 0.5761(5) 0.170(10) Uani 1 1 d . . .
O9 O 0.6682(6) 0.2209(7) 0.5895(5) 0.146(8) Uani 1 1 d . . .
O10 O 0.5459(6) 0.3866(6) 0.5745(5) 0.130(7) Uani 1 1 d . . .
O11 O 0.4239(7) 0.1886(6) 0.4720(5) 0.156(9) Uani 1 1 d . . .
O12 O 0.3646(5) 0.2550(8) 0.4508(5) 0.143(8) Uani 1 1 d . . .
O13 O 0.5193(6) 0.3837(6) 0.4401(5) 0.131(7) Uani 1 1 d . . .
O14 O 0.3612(5) 0.2861(6) 0.3135(4) 0.128(7) Uani 1 1 d . . .
O15 O 0.4288(6) 0.0373(7) 0.2981(5) 0.130(7) Uani 1 1 d . . .
O16 O 0.4393(6) 0.0406(8) 0.3601(4) 0.148(8) Uani 1 1 d . . .
O17 O 0.2470(6) 0.1347(7) 0.2780(5) 0.158(9) Uani 1 1 d . . .
O18 O 0.1933(6) -0.0547(7) 0.3365(5) 0.143(8) Uani 1 1 d . . .
O19 O 0.2999(7) 0.1676(7) 0.4325(6) 0.162(9) Uani 1 1 d . . .
O20 O 0.3529(6) 0.0978(11) 0.4514(6) 0.188(11) Uani 1 1 d . . .
O21 O 0.2197(5) -0.0575(9) 0.4697(5) 0.153(9) Uani 1 1 d . . .
O22 O 0.4159(6) 0.2939(6) 0.6035(5) 0.137(7) Uani 1 1 d . . .
O23 O 0.7228(7) 0.0999(7) 0.7504(4) 0.158(10) Uani 1 1 d . . .
O24 O 0.6004(6) 0.2469(7) 0.7085(5) 0.146(8) Uani 1 1 d . . .
P1_1 P 0.4426(2) -0.2578(3) 0.56257(17) 0.109(3) Uani 1 1 d DU . .
O1_1 O 0.4108(3) -0.2342(5) 0.5367(3) 0.100(6) Uiso 1 1 d DU . .
O2_1 O 0.4667(4) -0.2267(5) 0.5892(3) 0.107(6) Uiso 1 1 d DU . .
O3_1 O 0.4635(4) -0.2856(5) 0.5518(3) 0.112(6) Uiso 1 1 d DU . .
N1_1 N 0.4360(3) -0.2891(5) 0.6084(3) 0.114(8) Uiso 1 1 d DU . .
C1_1 C 0.4262(3) -0.2997(4) 0.5785(3) 0.115(10) Uiso 1 1 d DU . .
C2_1 C 0.4065(3) -0.3382(4) 0.5639(3) 0.139(12) Uiso 1 1 d DU . .
H2A_1 H 0.4000 -0.3449 0.5433 0.167 Uiso 1 1 calc R . .
C3_1 C 0.3960(3) -0.3677(4) 0.5798(3) 0.164(14) Uiso 1 1 d RDU . .
H3A_1 H 0.3822 -0.3950 0.5699 0.197 Uiso 1 1 d R . .
C4_1 C 0.4056(3) -0.3577(4) 0.6101(3) 0.155(13) Uiso 1 1 d RDU . .
H4A_1 H 0.3984 -0.3781 0.6211 0.186 Uiso 1 1 d R . .
C5_1 C 0.4256(3) -0.3182(4) 0.6246(3) 0.127(11) Uiso 1 1 d RDU . .
H5W_1 H 0.4322 -0.3113 0.6455 0.152 Uiso 1 1 d R . .
P1_2 P 0.4558(2) 0.1696(2) 0.33801(17) 0.115(3) Uani 1 1 d DU . .
O1_2 O 0.4457(4) 0.1193(3) 0.3306(3) 0.110(6) Uiso 1 1 d DU A .
O2_2 O 0.4407(4) 0.1924(5) 0.3555(3) 0.114(6) Uiso 1 1 d DU . .
O3_2 O 0.4953(3) 0.1767(5) 0.3523(3) 0.115(6) Uiso 1 1 d DU . .
N1_2 N 0.4100(3) 0.2311(4) 0.2995(3) 0.125(8) Uiso 1 1 d DU A .
C1_2 C 0.4348(3) 0.1993(4) 0.3016(3) 0.128(11) Uiso 1 1 d DU A .
C2_2 C 0.4413(3) 0.1932(4) 0.2782(3) 0.157(13) Uiso 1 1 d DU . .
H2B_2 H 0.4586 0.1711 0.2802 0.188 Uiso 1 1 calc R A .
C3_2 C 0.4226(3) 0.2194(4) 0.2513(3) 0.142(12) Uiso 1 1 d RDU A .
H3B_2 H 0.4272 0.2152 0.2347 0.170 Uiso 1 1 d R . .
C4_2 C 0.3973(3) 0.2517(4) 0.2486(3) 0.162(13) Uiso 1 1 d RDU . .
H4B_2 H 0.3844 0.2698 0.2301 0.194 Uiso 1 1 d R . .
C5_2 C 0.3908(3) 0.2579(4) 0.2728(3) 0.164(13) Uiso 1 1 d RDU A .
H5A_2 H 0.3734 0.2803 0.2710 0.197 Uiso 1 1 d R . .
P1_3 P 0.4728(4) 0.3093(5) 0.3590(3) 0.115(8) Uani 0.61 1 d PDU A 1
O1_3 O 0.4955(6) 0.3262(9) 0.3917(3) 0.110(4) Uiso 0.61 1 d PDU A 1
O2_3 O 0.4373(5) 0.2906(7) 0.3527(6) 0.110(4) Uiso 0.61 1 d PDU A 1
O3_3 O 0.4918(6) 0.2767(8) 0.3490(5) 0.110(4) Uiso 0.61 1 d PDU . 1
N1_3 N 0.4623(5) 0.3548(8) 0.3081(4) 0.183(14) Uiso 0.61 1 d PDU A 1
C1_3 C 0.4607(4) 0.3588(6) 0.3344(4) 0.201(10) Uiso 0.61 1 d PDU A 1
C2_3 C 0.4503(4) 0.3978(7) 0.3426(5) 0.201(10) Uiso 0.61 1 d PDU A 1
H2C_3 H 0.4496 0.3989 0.3611 0.241 Uiso 0.61 1 calc PR A 1
C3_3 C 0.4406(6) 0.4361(7) 0.3233(5) 0.201(10) Uiso 0.61 1 d PDU A 1
H3C_3 H 0.4338 0.4642 0.3287 0.241 Uiso 0.61 1 calc PR A 1
C4_3 C 0.4410(6) 0.4338(7) 0.2958(5) 0.201(10) Uiso 0.61 1 d PRDU A 1
H4C_3 H 0.4330 0.4599 0.2819 0.241 Uiso 0.61 1 d PR A 1
C5_3 C 0.4529(6) 0.3937(7) 0.2884(5) 0.201(10) Uiso 0.61 1 d PRDU A 1
H5B_3 H 0.4543 0.3925 0.2699 0.241 Uiso 0.61 1 d PR A 1
P1_4 P 0.3527(2) 0.1465(3) 0.31146(17) 0.119(3) Uani 1 1 d DU . .
O1_4 O 0.3626(4) 0.1965(4) 0.3213(3) 0.116(6) Uiso 1 1 d DU A .
O2_4 O 0.3822(3) 0.1133(5) 0.3320(3) 0.119(6) Uiso 1 1 d DU A .
O3_4 O 0.3168(3) 0.1336(5) 0.3061(3) 0.107(6) Uiso 1 1 d DU A .
N1_4 N 0.3744(4) 0.1119(5) 0.2751(3) 0.135(9) Uiso 1 1 d DU . .
C1_4 C 0.3507(3) 0.1431(4) 0.2753(3) 0.133(11) Uiso 1 1 d DU A .
C2_4 C 0.3281(3) 0.1692(4) 0.2504(3) 0.151(12) Uiso 1 1 d DU . .
H2E_4 H 0.3120 0.1904 0.2514 0.181 Uiso 1 1 calc R A .
C3_4 C 0.3289(3) 0.1641(4) 0.2233(3) 0.165(14) Uiso 1 1 d RDU A .
H3E_4 H 0.3132 0.1823 0.2054 0.198 Uiso 1 1 d R . .
C4_4 C 0.3525(3) 0.1328(4) 0.2220(3) 0.147(12) Uiso 1 1 d RDU . .
H4E_4 H 0.3531 0.1293 0.2033 0.176 Uiso 1 1 d R . .
C5_4 C 0.3753(3) 0.1065(4) 0.2479(3) 0.149(12) Uiso 1 1 d RDU A .
H5D_4 H 0.3916 0.0849 0.2470 0.179 Uiso 1 1 d R . .
P1_5 P 0.4217(2) 0.2693(3) 0.40616(17) 0.120(3) Uani 1 1 d DU . .
O1_5 O 0.4092(4) 0.2555(5) 0.4276(3) 0.111(6) Uiso 1 1 d DU A .
O2_5 O 0.4616(3) 0.2679(5) 0.4204(3) 0.104(6) Uiso 1 1 d DU A .
O3_5 O 0.4013(4) 0.2451(5) 0.3756(3) 0.112(6) Uiso 1 1 d DU A .
N1_5 N 0.4408(4) 0.3573(4) 0.4083(3) 0.118(8) Uiso 1 1 d DU A .
C1_5 C 0.4109(4) 0.3299(4) 0.3982(2) 0.132(11) Uiso 1 1 d DU A .
C2_5 C 0.3775(4) 0.3485(4) 0.3839(2) 0.169(14) Uiso 1 1 d DU . .
H2F_5 H 0.3572 0.3290 0.3772 0.203 Uiso 1 1 calc R A .
C3_5 C 0.3731(4) 0.3963(4) 0.3793(2) 0.183(15) Uiso 1 1 d RDU A .
H3F_5 H 0.3496 0.4097 0.3692 0.219 Uiso 1 1 d R . .
C4_5 C 0.4029(4) 0.4248(4) 0.3892(2) 0.194(16) Uiso 1 1 d RDU . .
H4F_5 H 0.3999 0.4578 0.3860 0.232 Uiso 1 1 d R . .
C5_5 C 0.4370(4) 0.4055(4) 0.4037(2) 0.135(11) Uiso 1 1 d RDU A .
H5E_5 H 0.4575 0.4252 0.4106 0.162 Uiso 1 1 d R . .
P1_6 P 0.4846(2) 0.3209(3) 0.49118(17) 0.115(3) Uani 1 1 d DU . .
O1_6 O 0.4692(4) 0.2728(4) 0.4862(4) 0.127(7) Uiso 1 1 d DU A .
O2_6 O 0.5094(3) 0.3330(5) 0.5244(2) 0.104(6) Uiso 1 1 d DU A .
O3_6 O 0.5002(4) 0.3321(5) 0.4715(3) 0.110(6) Uiso 1 1 d DU A .
N1_6 N 0.4150(3) 0.3337(6) 0.4672(2) 0.127(9) Uiso 1 1 d DU . .
C1_6 C 0.4463(4) 0.3580(5) 0.4769(2) 0.141(12) Uiso 1 1 d DU A .
C2_6 C 0.4471(4) 0.4052(5) 0.4753(2) 0.169(14) Uiso 1 1 d DU . .
H2G_6 H 0.4691 0.4209 0.4822 0.203 Uiso 1 1 calc R A .
C3_6 C 0.4155(4) 0.4301(5) 0.4637(2) 0.202(17) Uiso 1 1 d RDU A .
H3G_6 H 0.4158 0.4635 0.4625 0.243 Uiso 1 1 d R . .
C4_6 C 0.3833(4) 0.4069(5) 0.4538(2) 0.182(15) Uiso 1 1 d RDU . .
H4G_6 H 0.3615 0.4242 0.4457 0.219 Uiso 1 1 d R . .
C5_6 C 0.3829(4) 0.3586(5) 0.4555(2) 0.176(14) Uiso 1 1 d RDU A .
H5F_6 H 0.3607 0.3426 0.4486 0.211 Uiso 1 1 d R . .
P1_7 P 0.4468(2) 0.2723(2) 0.54307(17) 0.112(3) Uani 1 1 d DU . .
O1_7 O 0.4351(4) 0.2491(5) 0.5630(3) 0.108(6) Uiso 1 1 d DU . .
O2_7 O 0.4239(4) 0.2572(5) 0.5099(2) 0.105(6) Uiso 1 1 d DU A .
O3_7 O 0.4862(3) 0.2697(5) 0.5555(3) 0.104(6) Uiso 1 1 d DU . .
N1_7 N 0.4683(4) 0.3590(4) 0.5524(3) 0.126(8) Uiso 1 1 d DU B .
C1_7 C 0.4375(4) 0.3334(4) 0.5421(2) 0.125(11) Uiso 1 1 d DU B .
C2_7 C 0.4056(4) 0.3548(4) 0.5329(2) 0.158(13) Uiso 1 1 d DU . .
H2H_7 H 0.3845 0.3368 0.5258 0.189 Uiso 1 1 calc R B .
C3_7 C 0.4040(4) 0.4031(4) 0.5338(2) 0.190(16) Uiso 1 1 d RDU B .
H3H_7 H 0.3815 0.4182 0.5274 0.228 Uiso 1 1 d R . .
C4_7 C 0.4349(4) 0.4294(4) 0.5442(2) 0.186(16) Uiso 1 1 d RDU . .
H4H_7 H 0.4337 0.4627 0.5449 0.224 Uiso 1 1 d R . .
C5_7 C 0.4674(4) 0.4075(4) 0.5536(2) 0.149(12) Uiso 1 1 d RDU B .
H5G_7 H 0.4887 0.4257 0.5608 0.178 Uiso 1 1 d R . .
P1_8 P 0.5232(3) 0.3159(4) 0.6319(3) 0.126(7) Uiso 0.70 1 d PDU B 1
O1_8 O 0.5362(5) 0.3317(7) 0.6113(4) 0.108(4) Uiso 0.70 1 d PDU B 1
O2_8 O 0.4854(4) 0.2966(6) 0.6142(5) 0.108(4) Uiso 0.70 1 d PDU B 1
O3_8 O 0.5480(5) 0.2844(6) 0.6576(4) 0.108(4) Uiso 0.70 1 d PDU B 1
N1_8 N 0.5333(4) 0.3593(7) 0.6814(4) 0.181(14) Uiso 0.70 1 d PDU B 1
C1_8 C 0.5172(4) 0.3660(5) 0.6500(4) 0.162(8) Uiso 0.70 1 d PDU B 1
C2_8 C 0.4994(4) 0.4060(5) 0.6365(4) 0.162(8) Uiso 0.70 1 d PDU B 1
H2I_8 H 0.4884 0.4101 0.6148 0.195 Uiso 0.70 1 calc PR B 1
C3_8 C 0.4973(4) 0.4410(5) 0.6546(4) 0.162(8) Uiso 0.70 1 d PRDU B 1
H3I_8 H 0.4847 0.4693 0.6452 0.195 Uiso 0.70 1 d PR B 1
C4_8 C 0.5135(4) 0.4349(5) 0.6864(4) 0.162(8) Uiso 0.70 1 d PRDU B 1
H4I_8 H 0.5120 0.4591 0.6989 0.195 Uiso 0.70 1 d PR B 1
C5_8 C 0.5317(4) 0.3940(5) 0.7000(4) 0.162(8) Uiso 0.70 1 d PRDU B 1
H5H_8 H 0.5429 0.3898 0.7219 0.195 Uiso 0.70 1 d PR B 1
P1_9 P 0.5120(2) 0.1755(3) 0.6462(2) 0.120(3) Uani 1 1 d DU . .
O1_9 O 0.4883(4) 0.1976(5) 0.6153(3) 0.113(6) Uiso 1 1 d DU B .
O2_9 O 0.5043(4) 0.1258(3) 0.6486(4) 0.109(6) Uiso 1 1 d DU B .
O3_9 O 0.5512(3) 0.1835(5) 0.6574(3) 0.117(6) Uiso 1 1 d DU B .
N1_9 N 0.4788(4) 0.2422(4) 0.6573(4) 0.138(9) Uiso 1 1 d DU B .
C1_9 C 0.5055(3) 0.2099(4) 0.6724(3) 0.129(11) Uiso 1 1 d DU B .
C2_9 C 0.5241(3) 0.2066(4) 0.7036(3) 0.162(13) Uiso 1 1 d DU . .
H2J_9 H 0.5424 0.1838 0.7136 0.195 Uiso 1 1 calc R B .
C3_9 C 0.5163(3) 0.2367(4) 0.7210(3) 0.168(14) Uiso 1 1 d RDU B .
H3J_9 H 0.5294 0.2347 0.7432 0.202 Uiso 1 1 d R . .
C4_9 C 0.4895(3) 0.2698(4) 0.7064(3) 0.166(14) Uiso 1 1 d RDU . .
H4J_9 H 0.4841 0.2907 0.7184 0.200 Uiso 1 1 d R . .
C5_9 C 0.4705(3) 0.2728(4) 0.6743(3) 0.159(13) Uiso 1 1 d RDU B .
H5I_9 H 0.4521 0.2957 0.6642 0.191 Uiso 1 1 d R . .
P1_10 P 0.4071(2) 0.1539(3) 0.6048(2) 0.128(3) Uani 1 1 d DU . .
O1_10 O 0.4140(4) 0.2028(4) 0.5992(4) 0.120(6) Uiso 1 1 d DU B .
O2_10 O 0.3683(3) 0.1409(5) 0.5862(3) 0.112(6) Uiso 1 1 d DU B .
O3_10 O 0.4314(4) 0.1190(5) 0.6024(4) 0.152(8) Uiso 1 1 d DU B .
N1_10 N 0.4466(4) 0.1189(6) 0.6607(3) 0.162(11) Uiso 1 1 d DU . .
C1_10 C 0.4195(4) 0.1504(5) 0.6444(3) 0.168(14) Uiso 1 1 d DU B .
C2_10 C 0.4044(4) 0.1754(6) 0.6576(3) 0.172(14) Uiso 1 1 d DU . .
H2K_10 H 0.3858 0.1969 0.6458 0.207 Uiso 1 1 calc R B .
C3_10 C 0.4170(5) 0.1687(7) 0.6888(3) 0.215(18) Uiso 1 1 d DU B .
H3K_10 H 0.4069 0.1860 0.6984 0.258 Uiso 1 1 calc R . .
C4_10 C 0.4443(5) 0.1371(7) 0.7061(3) 0.232(19) Uiso 1 1 d RDU . .
H4K_10 H 0.4524 0.1328 0.7277 0.278 Uiso 1 1 d R . .
C5_10 C 0.4597(5) 0.1118(7) 0.6923(3) 0.220(18) Uiso 1 1 d RDU B .
H5J_10 H 0.4787 0.0903 0.7044 0.265 Uiso 1 1 d R . .
P1_11 P 0.5870(2) 0.2595(3) 0.60409(17) 0.110(3) Uani 1 1 d DU . .
O1_11 O 0.5708(4) 0.2303(5) 0.6186(3) 0.106(6) Uiso 1 1 d DU B .
O2_11 O 0.5593(3) 0.2849(5) 0.5760(3) 0.099(5) Uiso 1 1 d DU B .
O3_11 O 0.6125(3) 0.2332(5) 0.5981(3) 0.103(6) Uiso 1 1 d DU B .
N1_11 N 0.6125(3) 0.2945(5) 0.6599(3) 0.118(8) Uiso 1 1 d DU B .
C1_11 C 0.6126(3) 0.3022(4) 0.6329(3) 0.120(10) Uiso 1 1 d DU B .
C2_11 C 0.6305(3) 0.3386(4) 0.6299(3) 0.140(12) Uiso 1 1 d DU . .
H2L_11 H 0.6301 0.3431 0.6112 0.168 Uiso 1 1 calc R B .
C3_11 C 0.6493(4) 0.3692(5) 0.6545(3) 0.168(14) Uiso 1 1 d DU B .
H3L_11 H 0.6618 0.3947 0.6526 0.202 Uiso 1 1 calc R . .
C4_11 C 0.6497(4) 0.3621(5) 0.6821(3) 0.167(14) Uiso 1 1 d RDU . .
H4L_11 H 0.6628 0.3829 0.6991 0.200 Uiso 1 1 d R . .
C5_11 C 0.6312(4) 0.3248(5) 0.6849(3) 0.167(14) Uiso 1 1 d RDU B .
H5K_11 H 0.6314 0.3201 0.7039 0.200 Uiso 1 1 d R . .
P1_12 P 0.6509(2) 0.1735(3) 0.67384(16) 0.109(3) Uani 1 1 d DU . .
O1_12 O 0.6358(4) 0.1592(5) 0.6408(2) 0.119(6) Uiso 1 1 d DU B .
O2_12 O 0.6726(4) 0.1361(4) 0.6965(3) 0.110(6) Uiso 1 1 d DU B .
O3_12 O 0.6232(3) 0.1942(5) 0.6795(4) 0.111(6) Uiso 1 1 d DU B .
N1_12 N 0.6834(4) 0.2282(6) 0.6538(4) 0.119(8) Uiso 1 1 d DU . .
C1_12 C 0.6812(3) 0.2198(4) 0.6796(4) 0.132(11) Uiso 1 1 d DU B .
C2_12 C 0.7006(5) 0.2454(7) 0.7057(4) 0.145(12) Uiso 1 1 d DU . .
H2M_12 H 0.6989 0.2392 0.7233 0.174 Uiso 1 1 calc R B .
C3_12 C 0.7231(5) 0.2805(7) 0.7066(5) 0.176(15) Uiso 1 1 d DU B .
H3M_12 H 0.7366 0.2983 0.7248 0.211 Uiso 1 1 calc R . .
C4_12 C 0.7258(5) 0.2897(6) 0.6808(6) 0.154(13) Uiso 1 1 d DU . .
H4M_12 H 0.7411 0.3137 0.6814 0.185 Uiso 1 1 calc R B .
C5_12 C 0.7058(5) 0.2634(7) 0.6542(5) 0.147(12) Uiso 1 1 d DU B .
H5L_12 H 0.7073 0.2693 0.6364 0.176 Uiso 1 1 calc R . .
P1_13 P 0.7119(2) 0.1049(3) 0.64850(17) 0.117(3) Uani 1 1 d DU B .
O1_13 O 0.6872(4) 0.1398(4) 0.6246(3) 0.113(6) Uiso 1 1 d DU . .
O2_13 O 0.7311(4) 0.0758(5) 0.6371(3) 0.110(6) Uiso 1 1 d DU . .
O3_13 O 0.6947(4) 0.0775(5) 0.6626(3) 0.110(6) Uiso 1 1 d DU . .
N1_13 N 0.7412(4) 0.1371(5) 0.7052(3) 0.152(10) Uiso 1 1 d DU . .
C1_13 C 0.7442(3) 0.1409(4) 0.6794(3) 0.123(11) Uiso 1 1 d DU B .
C2_13 C 0.7690(3) 0.1691(4) 0.6788(3) 0.160(13) Uiso 1 1 d DU . .
H2N_13 H 0.7706 0.1710 0.6608 0.192 Uiso 1 1 calc R B .
C3_13 C 0.7917(3) 0.1951(4) 0.7048(3) 0.180(15) Uiso 1 1 d RDU B .
H3N_13 H 0.8093 0.2152 0.7046 0.216 Uiso 1 1 d R . .
C4_13 C 0.7891(3) 0.1920(4) 0.7313(3) 0.163(14) Uiso 1 1 d RDU . .
H4N_13 H 0.8049 0.2100 0.7493 0.196 Uiso 1 1 d R . .
C5_13 C 0.7637(3) 0.1630(4) 0.7317(3) 0.166(14) Uiso 1 1 d RDU B .
H5M_13 H 0.7620 0.1609 0.7499 0.199 Uiso 1 1 d R . .
P1_14 P 0.2345(3) -0.0084(3) 0.2835(2) 0.145(5) Uani 0.87 1 d PDU C 1
O1_14 O 0.2477(4) 0.0411(4) 0.2930(4) 0.119(4) Uiso 0.87 1 d PDU C 1
O2_14 O 0.2255(5) -0.0303(6) 0.3055(3) 0.119(4) Uiso 0.87 1 d PDU C 1
O3_14 O 0.2583(4) -0.0364(6) 0.2766(4) 0.119(4) Uiso 0.87 1 d PDU . 1
N1_14 N 0.1655(4) 0.0154(5) 0.2499(5) 0.32(2) Uiso 0.87 1 d PDU C 1
C1_14 C 0.1939(4) 0.0006(4) 0.2475(4) 0.287(13) Uiso 0.87 1 d PDU C 1
C2_14 C 0.1918(4) -0.0064(4) 0.2202(4) 0.287(13) Uiso 0.87 1 d PDU C 1
H2O_14 H 0.2122 -0.0167 0.2196 0.345 Uiso 0.87 1 calc PR C 1
C3_14 C 0.1597(4) 0.0016(4) 0.1931(4) 0.287(13) Uiso 0.87 1 d PRDU C 1
H3O_14 H 0.1579 -0.0033 0.1734 0.345 Uiso 0.87 1 d PR C 1
C4_14 C 0.1300(4) 0.0167(4) 0.1943(4) 0.287(13) Uiso 0.87 1 d PRDU C 1
H4O_14 H 0.1078 0.0223 0.1755 0.345 Uiso 0.87 1 d PR C 1
C5_14 C 0.1325(4) 0.0239(4) 0.2227(4) 0.287(13) Uiso 0.87 1 d PRDU C 1
H5N_14 H 0.1120 0.0343 0.2236 0.345 Uiso 0.87 1 d PR C 1
P1_15 P 0.3364(2) 0.0108(3) 0.29916(18) 0.129(3) Uani 1 1 d DU . .
O1_15 O 0.3732(3) 0.0237(6) 0.3060(4) 0.122(6) Uiso 1 1 d DU A .
O2_15 O 0.3251(4) 0.0367(5) 0.3186(3) 0.114(6) Uiso 1 1 d DU C .
O3_15 O 0.3311(4) -0.0408(3) 0.2990(4) 0.115(6) Uiso 1 1 d DU . .
N1_15 N 0.2834(3) 0.0642(5) 0.2600(4) 0.145(10) Uiso 1 1 d DU C .
C1_15 C 0.3064(3) 0.0310(4) 0.2606(3) 0.144(12) Uiso 1 1 d DU C .
C2_15 C 0.3044(3) 0.0175(5) 0.2339(3) 0.230(19) Uiso 1 1 d DU . .
H2P_15 H 0.3203 -0.0055 0.2345 0.276 Uiso 1 1 calc R C .
C3_15 C 0.2793(3) 0.0372(5) 0.2059(3) 0.196(16) Uiso 1 1 d RDU C .
H3P_15 H 0.2780 0.0274 0.1871 0.235 Uiso 1 1 d R . .
C4_15 C 0.2559(3) 0.0709(5) 0.2051(3) 0.203(17) Uiso 1 1 d RDU . .
H4P_15 H 0.2385 0.0845 0.1857 0.244 Uiso 1 1 d R . .
C5_15 C 0.2576(3) 0.0851(5) 0.2323(3) 0.157(13) Uiso 1 1 d RDU C .
H5O_15 H 0.2415 0.1085 0.2319 0.188 Uiso 1 1 d R . .
P1_16 P 0.2785(2) 0.0752(3) 0.36124(18) 0.122(3) Uani 1 1 d DU . .
O1_16 O 0.2807(4) 0.0232(3) 0.3631(4) 0.119(6) Uiso 1 1 d DU C .
O2_16 O 0.2911(4) 0.0960(5) 0.3414(3) 0.112(6) Uiso 1 1 d DU C .
O3_16 O 0.2952(4) 0.0979(5) 0.3924(3) 0.131(7) Uiso 1 1 d DU C .
N1_16 N 0.2117(3) 0.0476(6) 0.3375(3) 0.148(10) Uiso 1 1 d DU C .
C1_16 C 0.2315(3) 0.0877(6) 0.3435(2) 0.161(13) Uiso 1 1 d DU C .
C2_16 C 0.2150(3) 0.1299(6) 0.3363(2) 0.168(14) Uiso 1 1 d DU . .
H2Q_16 H 0.2288 0.1575 0.3405 0.202 Uiso 1 1 calc R C .
C3_16 C 0.1781(3) 0.1329(6) 0.3228(2) 0.170(14) Uiso 1 1 d RDU C .
H3Q_16 H 0.1666 0.1627 0.3177 0.204 Uiso 1 1 d R . .
C4_16 C 0.1578(3) 0.0926(6) 0.3166(2) 0.221(18) Uiso 1 1 d RDU . .
H4Q_16 H 0.1323 0.0946 0.3073 0.265 Uiso 1 1 d R . .
C5_16 C 0.1745(3) 0.0494(6) 0.3239(2) 0.183(15) Uiso 1 1 d RDU C .
H5P_16 H 0.1605 0.0215 0.3196 0.220 Uiso 1 1 d R . .
P1_17 P 0.2540(2) 0.0085(3) 0.4181(2) 0.126(3) Uani 1 1 d DU . .
O1_17 O 0.2903(3) 0.0300(6) 0.4303(4) 0.141(7) Uiso 1 1 d DU C .
O2_17 O 0.2412(4) -0.0184(5) 0.3889(3) 0.114(6) Uiso 1 1 d DU C .
O3_17 O 0.2511(4) -0.0184(5) 0.4422(3) 0.122(6) Uiso 1 1 d DU C .
N1_17 N 0.2417(5) 0.0992(5) 0.4129(3) 0.166(11) Uiso 1 1 d DU . .
C1_17 C 0.2246(4) 0.0571(5) 0.4083(2) 0.162(13) Uiso 1 1 d DU C .
C2_17 C 0.1891(4) 0.0533(5) 0.3975(2) 0.168(14) Uiso 1 1 d DU . .
H2R_17 H 0.1783 0.0235 0.3946 0.201 Uiso 1 1 calc R C .
C3_17 C 0.1686(4) 0.0935(5) 0.3905(2) 0.23(2) Uiso 1 1 d RDU C .
H3R_17 H 0.1433 0.0913 0.3827 0.281 Uiso 1 1 d R . .
C4_17 C 0.1846(4) 0.1368(5) 0.3947(2) 0.222(18) Uiso 1 1 d RDU . .
H4R_17 H 0.1704 0.1646 0.3898 0.266 Uiso 1 1 d R . .
C5_17 C 0.2211(4) 0.1400(5) 0.4059(2) 0.209(18) Uiso 1 1 d RDU C .
H5Q_17 H 0.2321 0.1700 0.4088 0.251 Uiso 1 1 d R . .
P1_18 P 0.3027(2) 0.0783(3) 0.49781(19) 0.127(3) Uani 1 1 d DU . .
O1_18 O 0.3237(4) 0.1014(5) 0.5287(3) 0.117(6) Uiso 1 1 d DU . .
O2_18 O 0.3067(4) 0.0261(4) 0.4994(4) 0.129(7) Uiso 1 1 d DU . .
O3_18 O 0.3095(4) 0.1011(5) 0.4746(3) 0.115(6) Uiso 1 1 d DU C .
N1_18 N 0.2376(4) 0.0474(7) 0.4785(3) 0.150(10) Uiso 1 1 d DU D .
C1_18 C 0.2563(3) 0.0883(6) 0.4840(2) 0.153(13) Uiso 1 1 d DU D .
C2_18 C 0.2402(3) 0.1305(6) 0.4790(2) 0.221(18) Uiso 1 1 d DU . .
H2S_18 H 0.2537 0.1582 0.4830 0.266 Uiso 1 1 calc R D .
C3_18 C 0.2037(3) 0.1327(6) 0.4682(2) 0.24(2) Uiso 1 1 d RDU D .
H3S_18 H 0.1921 0.1624 0.4646 0.282 Uiso 1 1 d R . .
C4_18 C 0.1840(3) 0.0920(6) 0.4624(2) 0.24(2) Uiso 1 1 d RDU . .
H4S_18 H 0.1588 0.0935 0.4549 0.286 Uiso 1 1 d R . .
C5_18 C 0.2009(3) 0.0490(6) 0.4676(2) 0.201(17) Uiso 1 1 d RDU D .
H5R_18 H 0.1872 0.0209 0.4637 0.241 Uiso 1 1 d R . .
P1_19 P 0.2855(4) -0.0046(4) 0.5569(3) 0.126(7) Uiso 0.70 1 d PDU D 1
O1_19 O 0.2957(5) 0.0453(5) 0.5558(7) 0.126(4) Uiso 0.70 1 d PDU D 1
O2_19 O 0.2706(7) -0.0284(9) 0.5265(4) 0.126(4) Uiso 0.70 1 d PDU D 1
O3_19 O 0.3150(7) -0.0306(9) 0.5836(5) 0.126(4) Uiso 0.70 1 d PDU D 1
N1_19 N 0.2168(6) 0.0070(5) 0.5413(6) 0.223(17) Uiso 0.70 1 d PDU D 1
C1_19 C 0.2509(6) 0.0009(4) 0.5657(5) 0.251(13) Uiso 0.70 1 d PDU D 1
C2_19 C 0.2593(6) -0.0006(4) 0.5954(6) 0.251(13) Uiso 0.70 1 d PDU D 1
H2T_19 H 0.2834 -0.0049 0.6116 0.301 Uiso 0.70 1 calc PR D 1
C3_19 C 0.2319(6) 0.0041(4) 0.6020(6) 0.251(13) Uiso 0.70 1 d PRDU D 1
H3T_19 H 0.2372 0.0031 0.6230 0.301 Uiso 0.70 1 d PR D 1
C4_19 C 0.1969(6) 0.0102(4) 0.5781(6) 0.251(13) Uiso 0.70 1 d PRDU D 1
H4T_19 H 0.1780 0.0134 0.5826 0.301 Uiso 0.70 1 d PR D 1
C5_19 C 0.1892(6) 0.0116(4) 0.5477(6) 0.251(13) Uiso 0.70 1 d PRDU D 1
H5S_19 H 0.1649 0.0158 0.5312 0.301 Uiso 0.70 1 d PR D 1
P1_20 P 0.3941(2) 0.0175(3) 0.6100(2) 0.123(3) Uani 1 1 d DU . .
O1_20 O 0.3717(4) 0.0406(5) 0.5792(3) 0.108(6) Uiso 1 1 d DU D .
O2_20 O 0.3892(4) -0.0344(3) 0.6084(4) 0.114(6) Uiso 1 1 d DU D .
O3_20 O 0.4329(3) 0.0310(5) 0.6269(3) 0.124(7) Uiso 1 1 d DU B .
N1_20 N 0.3498(4) 0.0707(5) 0.6182(4) 0.147(10) Uiso 1 1 d DU D .
C1_20 C 0.3765(3) 0.0384(4) 0.6329(3) 0.164(14) Uiso 1 1 d DU D .
C2_20 C 0.3879(4) 0.0239(5) 0.6620(3) 0.202(17) Uiso 1 1 d DU . .
H2U_20 H 0.4064 0.0015 0.6717 0.242 Uiso 1 1 calc R D .
C3_20 C 0.3721(4) 0.0423(5) 0.6779(3) 0.24(2) Uiso 1 1 d RDU D .
H3U_20 H 0.3800 0.0323 0.6986 0.293 Uiso 1 1 d R . .
C4_20 C 0.3450(4) 0.0752(5) 0.6637(3) 0.24(2) Uiso 1 1 d RDU . .
H4U_20 H 0.3341 0.0879 0.6747 0.290 Uiso 1 1 d R . .
C5_20 C 0.3337(4) 0.0896(5) 0.6337(3) 0.205(17) Uiso 1 1 d RDU D .
H5T_20 H 0.3150 0.1123 0.6240 0.246 Uiso 1 1 d R . .
P1_21 P 0.3194(2) -0.1025(3) 0.51996(18) 0.117(3) Uani 1 1 d DU . .
O1_21 O 0.3448(4) -0.0740(5) 0.5475(3) 0.113(6) Uiso 1 1 d DU D .
O2_21 O 0.2933(4) -0.0747(5) 0.4929(3) 0.114(6) Uiso 1 1 d DU D .
O3_21 O 0.3383(4) -0.1384(4) 0.5113(3) 0.107(6) Uiso 1 1 d DU D .
N1_21 N 0.3078(4) -0.1304(5) 0.5636(4) 0.140(9) Uiso 1 1 d DU D .
C1_21 C 0.2970(3) -0.1393(4) 0.5333(3) 0.132(11) Uiso 1 1 d DU D .
C2_21 C 0.2727(3) -0.1729(4) 0.5167(3) 0.164(14) Uiso 1 1 d DU . .
H2V_21 H 0.2656 -0.1784 0.4958 0.197 Uiso 1 1 calc R D .
C3_21 C 0.2583(3) -0.1993(4) 0.5310(3) 0.175(15) Uiso 1 1 d RDU D .
H3V_21 H 0.2411 -0.2232 0.5197 0.210 Uiso 1 1 d R . .
C4_21 C 0.2688(3) -0.1911(4) 0.5617(3) 0.203(17) Uiso 1 1 d RDU . .
H4V_21 H 0.2588 -0.2093 0.5716 0.244 Uiso 1 1 d R . .
C5_21 C 0.2936(3) -0.1565(4) 0.5782(3) 0.180(15) Uiso 1 1 d RDU D .
H5U_21 H 0.3009 -0.1508 0.5994 0.215 Uiso 1 1 d R . .
P1_22 P 0.3972(2) -0.1689(3) 0.59361(18) 0.112(3) Uani 1 1 d DU . .
O1_22 O 0.4014(4) -0.1556(5) 0.5669(3) 0.114(6) Uiso 1 1 d DU D .
O2_22 O 0.3815(4) -0.1312(4) 0.6032(3) 0.110(6) Uiso 1 1 d DU D .
O3_22 O 0.4315(3) -0.1884(5) 0.6202(3) 0.112(6) Uiso 1 1 d DU D .
N1_22 N 0.3569(3) -0.2306(4) 0.5502(4) 0.143(10) Uiso 1 1 d DU . .
C1_22 C 0.3674(3) -0.2175(4) 0.5798(3) 0.147(12) Uiso 1 1 d DU D .
C2_22 C 0.3562(3) -0.2401(4) 0.5969(3) 0.145(12) Uiso 1 1 d DU . .
H2W_22 H 0.3639 -0.2300 0.6172 0.174 Uiso 1 1 calc R D .
C3_22 C 0.3334(3) -0.2780(4) 0.5843(3) 0.181(15) Uiso 1 1 d RDU D .
H3W_22 H 0.3253 -0.2942 0.5964 0.217 Uiso 1 1 d R . .
C4_22 C 0.3222(3) -0.2924(4) 0.5544(3) 0.198(16) Uiso 1 1 d RDU . .
H4W_22 H 0.3065 -0.3185 0.5457 0.238 Uiso 1 1 d R . .
C5_22 C 0.3339(3) -0.2689(4) 0.5369(3) 0.161(13) Uiso 1 1 d RDU D .
H5V_22 H 0.3262 -0.2789 0.5162 0.193 Uiso 1 1 d R . .
P1_23 P 0.2330(11) -0.0090(10) 0.2810(8) 0.133(16) Uiso 0.13 1 d PDU C 2
O1_23 O 0.2545(19) 0.0318(18) 0.2810(11) 0.119(4) Uiso 0.13 1 d PDU C 2
O2_23 O 0.2235(16) -0.006(3) 0.3055(8) 0.119(4) Uiso 0.13 1 d PDU C 2
O3_23 O 0.2490(7) -0.0550(16) 0.2806(16) 0.119(4) Uiso 0.13 1 d PDU . 2
N1_23 N 0.1622(11) -0.0176(10) 0.2473(9) 0.32(2) Uiso 0.13 1 d PDU C 2
C1_23 C 0.1914(11) -0.0060(9) 0.2450(8) 0.287(13) Uiso 0.13 1 d PDU C 2
C2_23 C 0.1885(11) 0.0065(9) 0.2180(8) 0.287(13) Uiso 0.13 1 d PDU C 2
H2A_23 H 0.2092 0.0144 0.2172 0.345 Uiso 0.13 1 calc PR C 2
C3_23 C 0.1549(11) 0.0077(9) 0.1914(8) 0.287(13) Uiso 0.13 1 d PRDU C 2
H3A_23 H 0.1526 0.0166 0.1720 0.345 Uiso 0.13 1 d PR C 2
C4_23 C 0.1247(11) -0.0039(9) 0.1927(8) 0.287(13) Uiso 0.13 1 d PRDU C 2
H4A_23 H 0.1015 -0.0031 0.1743 0.345 Uiso 0.13 1 d PR C 2
C5_23 C 0.1279(11) -0.0167(9) 0.2207(8) 0.287(13) Uiso 0.13 1 d PRDU C 2
H5W_23 H 0.1070 -0.0248 0.2217 0.345 Uiso 0.13 1 d PR C 2
P1_24 P 0.2838(9) 0.0005(8) 0.5556(6) 0.133(17) Uiso 0.30 1 d PDU D 2
O1_24 O 0.3155(14) -0.0271(18) 0.5789(9) 0.126(4) Uiso 0.30 1 d PDU D 2
O2_24 O 0.2645(15) -0.0217(18) 0.5244(7) 0.126(4) Uiso 0.30 1 d PDU D 2
O3_24 O 0.2925(7) 0.0508(9) 0.5544(15) 0.126(4) Uiso 0.30 1 d PDU D 2
N1_24 N 0.2259(9) -0.0300(12) 0.5560(6) 0.223(17) Uiso 0.30 1 d PDU D 2
C1_24 C 0.2534(10) 0.0014(12) 0.5694(6) 0.251(13) Uiso 0.30 1 d PDU D 2
C2_24 C 0.2576(10) 0.0315(12) 0.5917(6) 0.251(13) Uiso 0.30 1 d PDU D 2
H2A_24 H 0.2770 0.0528 0.6004 0.301 Uiso 0.30 1 calc PR D 2
C3_24 C 0.2329(10) 0.0306(12) 0.6016(6) 0.251(13) Uiso 0.30 1 d PRDU D 2
H3A_24 H 0.2354 0.0518 0.6174 0.301 Uiso 0.30 1 d PR D 2
C4_24 C 0.2046(10) -0.0007(12) 0.5886(6) 0.251(13) Uiso 0.30 1 d PRDU D 2
H4A_24 H 0.1875 -0.0012 0.5954 0.301 Uiso 0.30 1 d PR D 2
C5_24 C 0.2009(10) -0.0313(12) 0.5657(6) 0.251(13) Uiso 0.30 1 d PRDU D 2
H5W_24 H 0.1814 -0.0529 0.5567 0.301 Uiso 0.30 1 d PR D 2
P1_25 P 0.4661(5) 0.3104(7) 0.3570(4) 0.105(10) Uani 0.39 1 d PDU A 2
O1_25 O 0.4865(9) 0.2712(11) 0.3532(7) 0.110(4) Uiso 0.39 1 d PDU . 2
O2_25 O 0.4855(9) 0.3309(13) 0.3888(4) 0.110(4) Uiso 0.39 1 d PDU A 2
O3_25 O 0.4278(6) 0.2991(7) 0.3458(9) 0.110(4) Uiso 0.39 1 d PDU A 2
N1_25 N 0.4938(8) 0.3860(8) 0.3474(6) 0.183(14) Uiso 0.39 1 d PDU A 2
C1_25 C 0.4655(7) 0.3557(8) 0.3323(5) 0.201(10) Uiso 0.39 1 d PDU A 2
C2_25 C 0.4404(7) 0.3612(8) 0.3020(6) 0.201(10) Uiso 0.39 1 d PDU A 2
H2A_25 H 0.4211 0.3399 0.2920 0.241 Uiso 0.39 1 calc PR A 2
C3_25 C 0.4433(7) 0.3982(8) 0.2856(6) 0.201(10) Uiso 0.39 1 d PRDU A 2
H3A_25 H 0.4257 0.4023 0.2641 0.241 Uiso 0.39 1 d PR A 2
C4_25 C 0.4716(7) 0.4293(8) 0.3001(6) 0.201(10) Uiso 0.39 1 d PRDU A 2
H4A_25 H 0.4735 0.4549 0.2888 0.241 Uiso 0.39 1 d PR A 2
C5_25 C 0.4971(7) 0.4234(8) 0.3312(6) 0.201(10) Uiso 0.39 1 d PRDU A 2
H5W_25 H 0.5166 0.4450 0.3413 0.241 Uiso 0.39 1 d PR A 2
P1_26 P 0.5147(6) 0.3165(7) 0.6294(4) 0.088(11) Uiso 0.30 1 d PDU B 2
O1_26 O 0.5250(11) 0.3377(12) 0.6079(6) 0.108(4) Uiso 0.30 1 d PDU B 2
O2_26 O 0.4756(6) 0.3052(8) 0.6135(9) 0.108(4) Uiso 0.30 1 d PDU B 2
O3_26 O 0.5389(9) 0.2771(11) 0.6481(7) 0.108(4) Uiso 0.30 1 d PDU B 2
N1_26 N 0.5560(9) 0.3647(9) 0.6806(6) 0.181(14) Uiso 0.30 1 d PDU B 2
C1_26 C 0.5212(8) 0.3605(8) 0.6568(6) 0.162(8) Uiso 0.30 1 d PDU B 2
C2_26 C 0.4948(8) 0.3877(8) 0.6551(6) 0.162(8) Uiso 0.30 1 d PDU B 2
H2A_26 H 0.4709 0.3841 0.6384 0.195 Uiso 0.30 1 calc PR B 2
C3_26 C 0.5027(8) 0.4209(8) 0.6778(6) 0.162(8) Uiso 0.30 1 d PRDU B 2
H3A_26 H 0.4841 0.4403 0.6767 0.195 Uiso 0.30 1 d PR B 2
C4_26 C 0.5377(8) 0.4260(8) 0.7021(6) 0.162(8) Uiso 0.30 1 d PRDU B 2
H4A_26 H 0.5431 0.4490 0.7178 0.195 Uiso 0.30 1 d PR B 2
C5_26 C 0.5646(8) 0.3979(8) 0.7037(6) 0.162(8) Uiso 0.30 1 d PRDU B 2
H5W_26 H 0.5887 0.4015 0.7205 0.195 Uiso 0.30 1 d PR B 2
O1_31 O 0.2980(12) 0.2804(15) 0.3178(10) 0.26(2) Uiso 0.70 1 d PDU E 1
O2_31 O 0.2615(12) 0.2279(15) 0.3066(11) 0.26(2) Uiso 0.70 1 d PDU E 1
O3_31 O 0.2832(13) 0.2401(16) 0.2799(9) 0.25(2) Uiso 0.70 1 d PDU E 1
N1_31 N 0.2773(9) 0.2534(12) 0.2992(8) 0.20(2) Uiso 0.70 1 d PDU E 1
O1_32 O 0.1654(10) 0.1699(11) 0.2614(10) 0.204(16) Uiso 0.70 1 d PDU . .
O2_32 O 0.1810(9) 0.1052(12) 0.2557(10) 0.218(18) Uiso 0.70 1 d PDU . .
O3_32 O 0.1282(9) 0.1177(14) 0.2412(11) 0.231(19) Uiso 0.70 1 d PDU . .
N1_32 N 0.1582(8) 0.1310(11) 0.2528(11) 0.188(18) Uiso 0.70 1 d PDU . .
O1_33 O 0.6101(15) 0.157(2) 0.7551(15) 0.30(3) Uiso 0.60 1 d PDU F 1
O2_33 O 0.6585(19) 0.170(2) 0.759(2) 0.43(5) Uiso 0.60 1 d PDU F 1
O3_33 O 0.6453(17) 0.1038(18) 0.7649(16) 0.31(3) Uiso 0.60 1 d PDU F 1
N1_33 N 0.6396(12) 0.1446(17) 0.7630(12) 0.27(3) Uiso 0.60 1 d PDU F 1
O1_34 O 0.7666(13) 0.3337(17) 0.6368(13) 0.27(3) Uiso 0.60 1 d PDU G 1
O2_34 O 0.7250(16) 0.367(2) 0.6361(17) 0.37(4) Uiso 0.60 1 d PDU G 1
O3_34 O 0.7433(18) 0.389(2) 0.6085(13) 0.33(4) Uiso 0.60 1 d PDU G 1
N1_34 N 0.7486(9) 0.3678(12) 0.6306(8) 0.116(13) Uiso 0.60 1 d PDU G 1
O1_35 O 0.0495(13) -0.0065(15) 0.1378(9) 0.26(2) Uiso 0.66 1 d PDU H 2
O2_35 O 0.0640(9) 0.0499(12) 0.1215(8) 0.171(14) Uiso 0.66 1 d PDU H 2
O3_35 O 0.0202(9) 0.0098(12) 0.0921(7) 0.179(15) Uiso 0.66 1 d PDU H 2
N1_35 N 0.0432(9) 0.0199(12) 0.1175(7) 0.171(17) Uiso 0.66 1 d PDU H 2
O1_36 O 0.2009(16) -0.115(2) 0.4185(14) 0.22(3) Uiso 0.47 1 d PDU I 1
O2_36 O 0.1672(19) -0.061(2) 0.4116(17) 0.28(4) Uiso 0.47 1 d PDU I 1
O3_36 O 0.170(2) -0.087(3) 0.3752(12) 0.34(5) Uiso 0.47 1 d PDU I 1
N1_36 N 0.1806(17) -0.086(2) 0.4021(11) 0.21(3) Uiso 0.47 1 d PDU I 1
O1_37 O 0.3382(15) 0.264(2) 0.5560(11) 0.28(3) Uiso 0.63 1 d PDU . .
O2_37 O 0.3510(13) 0.2587(19) 0.6009(9) 0.26(2) Uiso 0.63 1 d PDU . .
O3_37 O 0.3049(13) 0.229(2) 0.5663(13) 0.30(3) Uiso 0.63 1 d PDU . .
N1_37 N 0.3297(12) 0.2541(19) 0.5741(9) 0.34(4) Uiso 0.63 1 d PDU . .
O1_38 O 0.217(3) 0.116(4) 0.584(2) 0.29(5) Uiso 0.32 1 d PDU J 1
O2_38 O 0.257(3) 0.112(4) 0.630(2) 0.30(5) Uiso 0.32 1 d PDU J 1
O3_38 O 0.221(3) 0.166(3) 0.615(2) 0.28(5) Uiso 0.32 1 d PDU J 1
N1_38 N 0.229(2) 0.129(3) 0.6100(18) 0.25(4) Uiso 0.32 1 d PDU J 1
O1_39 O 0.601(2) 0.5511(19) 0.4055(18) 0.27(4) Uiso 0.43 1 d PDU K 2
O2_39 O 0.605(3) 0.486(3) 0.4235(18) 0.38(6) Uiso 0.43 1 d PDU K 2
O3_39 O 0.598(2) 0.493(2) 0.3806(15) 0.25(3) Uiso 0.43 1 d PDU K 2
N1_39 N 0.5981(14) 0.5101(18) 0.4019(13) 0.18(3) Uiso 0.43 1 d PDU K 2
O1_40 O 0.5837(17) 0.486(2) 0.7597(14) 0.33(3) Uiso 0.64 1 d PDU . .
O2_40 O 0.5420(14) 0.493(3) 0.7672(18) 0.42(5) Uiso 0.64 1 d PDU . .
O3_40 O 0.5934(19) 0.497(3) 0.8033(12) 0.40(4) Uiso 0.64 1 d PDU . .
N1_40 N 0.5730(13) 0.4980(15) 0.7761(12) 0.28(3) Uiso 0.64 1 d PDU . .
O1_41 O 0.4736(7) 0.028(2) 0.7441(17) 0.09(2) Uiso 0.20 1 d PDU . .
O2_41 O 0.5000 -0.034(2) 0.7500 0.40(8) Uiso 0.40 2 d SPDU . .
N1_41 N 0.5000 0.007(2) 0.7500 0.14(3) Uiso 0.40 2 d SPDU . .
Cl1_42 Cl 0.2101(7) 0.1462(9) 0.5469(6) 0.300(14) Uiso 0.60 1 d PDU L 2
O1_42 O 0.1730(11) 0.1318(16) 0.5227(11) 0.27(3) Uiso 0.60 1 d PDU L 2
O2_42 O 0.2192(12) 0.1911(14) 0.5373(11) 0.25(2) Uiso 0.60 1 d PDU L 2
O3_42 O 0.2120(15) 0.153(2) 0.5771(10) 0.36(4) Uiso 0.60 1 d PDU L 2
O4_42 O 0.2363(11) 0.1096(15) 0.5503(12) 0.27(3) Uiso 0.60 1 d PDU L 2
Cl1_43 Cl 0.3821(12) 0.5455(18) 0.5145(11) 0.45(3) Uiso 0.45 1 d PDU M 1
O1_43 O 0.3579(18) 0.516(2) 0.5204(16) 0.24(3) Uiso 0.45 1 d PDU M 1
O2_43 O 0.4171(18) 0.552(4) 0.544(2) 0.60(8) Uiso 0.45 1 d PDU M 1
O3_43 O 0.388(3) 0.523(3) 0.491(2) 0.57(8) Uiso 0.45 1 d PDU M 1
O4_43 O 0.365(2) 0.592(2) 0.5025(19) 0.29(4) Uiso 0.45 1 d PDU M 1
O1_50 O 0.3795(13) 0.3607(17) 0.2741(11) 0.30(2) Uiso 0.86 1 d PDU N 1
H1A_50 H 0.3759 0.3669 0.2565 0.445 Uiso 0.86 1 calc PR N 1
C1_50 C 0.3540(19) 0.388(3) 0.2796(14) 0.31(3) Uiso 0.86 1 d PDU N 1
H1B_50 H 0.3592 0.4215 0.2793 0.369 Uiso 0.86 1 calc PR N 1
H1C_50 H 0.3295 0.3823 0.2621 0.369 Uiso 0.86 1 calc PR N 1
C2_50 C 0.3544(11) 0.3788(15) 0.3072(10) 0.165(17) Uiso 0.86 1 d PDU N 1
H2D_50 H 0.3351 0.3962 0.3072 0.248 Uiso 0.86 1 calc PR N 1
H2X_50 H 0.3774 0.3884 0.3249 0.248 Uiso 0.86 1 calc PR N 1
H2Y_50 H 0.3509 0.3454 0.3086 0.248 Uiso 0.86 1 calc PR N 1
O1_51 O 0.1747(11) -0.0161(13) 0.6292(9) 0.285(18) Uiso 1 1 d DU O 2
H1D_51 H 0.1711 0.0079 0.6367 0.428 Uiso 1 1 calc R O 2
C1_51 C 0.1396(11) -0.0357(16) 0.6047(11) 0.198(17) Uiso 1 1 d DU O 2
H1E_51 H 0.1248 -0.0416 0.6141 0.238 Uiso 1 1 calc R O 2
H1F_51 H 0.1272 -0.0117 0.5887 0.238 Uiso 1 1 calc R O 2
C2_51 C 0.1407(18) -0.077(2) 0.5901(16) 0.41(4) Uiso 1 1 d DU O 2
H2Z_51 H 0.1163 -0.0861 0.5741 0.622 Uiso 1 1 calc R O 2
H2[A_51 H 0.1513 -0.1023 0.6054 0.622 Uiso 1 1 calc R O 2
H2[B_51 H 0.1552 -0.0722 0.5806 0.622 Uiso 1 1 calc R O 2
O1_52 O 0.826(2) 0.256(3) 0.661(2) 0.37(5) Uiso 0.53 1 d PDU P 1
H1G_52 H 0.8101 0.2383 0.6595 0.562 Uiso 0.53 1 calc PR P 1
C1_52 C 0.856(2) 0.227(2) 0.664(2) 0.22(4) Uiso 0.53 1 d PDU P 1
H1H_52 H 0.8653 0.2064 0.6818 0.265 Uiso 0.53 1 calc PR P 1
H1I_52 H 0.8464 0.2067 0.6451 0.265 Uiso 0.53 1 calc PR P 1
C2_52 C 0.886(3) 0.252(4) 0.666(4) 0.39(7) Uiso 0.53 1 d PDU P 1
H2[C_52 H 0.9047 0.2298 0.6693 0.590 Uiso 0.53 1 calc PR P 1
H2[D_52 H 0.8950 0.2734 0.6833 0.590 Uiso 0.53 1 calc PR P 1
H2[E_52 H 0.8781 0.2691 0.6469 0.590 Uiso 0.53 1 calc PR P 1
O1_54 O 0.2924(17) 0.421(2) 0.3020(14) 0.27(3) Uiso 0.61 1 d PDU Q 2
H1J_54 H 0.2876 0.4498 0.2976 0.404 Uiso 0.61 1 calc PR Q 2
C1_54 C 0.276(4) 0.405(3) 0.320(3) 0.43(6) Uiso 0.61 1 d PDU Q 2
H1K_54 H 0.2875 0.4228 0.3399 0.520 Uiso 0.61 1 calc PR Q 2
H1L_54 H 0.2505 0.4131 0.3088 0.520 Uiso 0.61 1 calc PR Q 2
C2_54 C 0.280(4) 0.357(3) 0.328(3) 0.40(6) Uiso 0.61 1 d PDU Q 2
H2[F_54 H 0.2681 0.3502 0.3394 0.603 Uiso 0.61 1 calc PR Q 2
H2[G_54 H 0.3051 0.3487 0.3399 0.603 Uiso 0.61 1 calc PR Q 2
H2[H_54 H 0.2682 0.3388 0.3085 0.603 Uiso 0.61 1 calc PR Q 2
O1_55 O 0.6014(17) 0.153(2) 0.3223(13) 0.33(3) Uiso 0.78 1 d PDU R 2
H1M_55 H 0.5990 0.1758 0.3312 0.490 Uiso 0.78 1 calc PR R 2
C1_55 C 0.5661(18) 0.128(3) 0.304(2) 0.41(5) Uiso 0.78 1 d PDU R 2
H1N_55 H 0.5597 0.1156 0.3191 0.491 Uiso 0.78 1 calc PR R 2
H1O_55 H 0.5477 0.1508 0.2911 0.491 Uiso 0.78 1 calc PR R 2
C2_55 C 0.565(2) 0.090(3) 0.285(2) 0.42(6) Uiso 0.78 1 d PDU R 2
H2[I_55 H 0.5405 0.0777 0.2741 0.636 Uiso 0.78 1 calc PR R 2
H2[J_55 H 0.5816 0.0662 0.2983 0.636 Uiso 0.78 1 calc PR R 2
H2[K_55 H 0.5714 0.1019 0.2707 0.636 Uiso 0.78 1 calc PR R 2
O1_56 O 0.345(2) 0.416(3) 0.2596(16) 0.41(4) Uiso 0.81 1 d PDU S 2
H1P_56 H 0.3454 0.3964 0.2723 0.610 Uiso 0.81 1 calc PR S 2
C1_56 C 0.354(2) 0.3919(18) 0.2382(17) 0.29(3) Uiso 0.81 1 d PDU S 2
H1Q_56 H 0.3773 0.3758 0.2509 0.351 Uiso 0.81 1 calc PR S 2
H1R_56 H 0.3358 0.3678 0.2266 0.351 Uiso 0.81 1 calc PR S 2
C2_56 C 0.3567(13) 0.4208(17) 0.2167(11) 0.174(19) Uiso 0.81 1 d PDU S 2
H2[L_56 H 0.3646 0.4023 0.2051 0.260 Uiso 0.81 1 calc PR S 2
H2[M_56 H 0.3740 0.4457 0.2278 0.260 Uiso 0.81 1 calc PR S 2
H2[N_56 H 0.3332 0.4345 0.2025 0.260 Uiso 0.81 1 calc PR S 2
O1_57 O 0.618(2) 0.335(4) 0.314(2) 0.28(4) Uiso 0.41 1 d PDU T 2
H1S_57 H 0.6326 0.3381 0.3085 0.425 Uiso 0.41 1 calc PR T 2
C1_57 C 0.590(4) 0.372(5) 0.300(4) 0.39(7) Uiso 0.41 1 d PDU T 2
H1T_57 H 0.6007 0.4015 0.3101 0.472 Uiso 0.41 1 calc PR T 2
H1U_57 H 0.5824 0.3747 0.2780 0.472 Uiso 0.41 1 calc PR T 2
C2_57 C 0.558(3) 0.365(5) 0.301(4) 0.33(7) Uiso 0.41 1 d PDU T 2
H2[O_57 H 0.5397 0.3870 0.2870 0.499 Uiso 0.41 1 calc PR T 2
H2[P_57 H 0.5636 0.3716 0.3224 0.499 Uiso 0.41 1 calc PR T 2
H2[Q_57 H 0.5497 0.3334 0.2956 0.499 Uiso 0.41 1 calc PR T 2
O1* O 0.5016(8) -0.0430(11) 0.6902(7) 0.219(12) Uiso 1 1 d . U 1
O2* O 0.5727(10) 0.0568(14) 0.7152(9) 0.276(17) Uiso 1 1 d . V 1
O3* O 0.4865(9) -0.0459(12) 0.6102(8) 0.230(13) Uiso 1 1 d . W 1
O4* O 0.5590(9) 0.0521(12) 0.6364(8) 0.235(13) Uiso 1 1 d . X 1
O5* O 0.3279(7) 0.2298(9) 0.4772(6) 0.176(10) Uiso 1 1 d . Y 1
O6* O 0.3121(7) 0.2248(9) 0.3968(6) 0.189(10) Uiso 1 1 d . Z 1
O7* O 0.4022(8) 0.1397(10) 0.5055(7) 0.207(12) Uiso 1 1 d . A 1
O8* O 0.3837(8) 0.1337(10) 0.4207(7) 0.208(12) Uiso 1 1 d . B 1
O9* O 0.6403(8) 0.2840(10) 0.5425(7) 0.207(11) Uiso 1 1 d . C 1
O10* O 0.7149(13) 0.1895(18) 0.5654(12) 0.35(2) Uiso 1 1 d . D 1
O11* O 0.5696(8) 0.1937(11) 0.5206(7) 0.215(12) Uiso 1 1 d . E 1
O12* O 0.6418(8) 0.1002(11) 0.5453(7) 0.211(12) Uiso 1 1 d . F 1
O13* O 0.3704(8) 0.1850(10) 0.5315(7) 0.206(12) Uiso 1 1 d . G 1
O14* O 0.4610(8) -0.0917(11) 0.6420(7) 0.214(12) Uiso 1 1 d . H 1
O15* O 0.3410(8) 0.1825(10) 0.3698(7) 0.197(11) Uiso 1 1 d . I 1
O16* O 0.6001(8) 0.0979(11) 0.6882(7) 0.221(12) Uiso 1 1 d . J 1
O17* O 0.5709(9) 0.2838(12) 0.5189(7) 0.227(13) Uiso 1 1 d . K 1
O18* O 0.7154(9) 0.1012(12) 0.5718(8) 0.245(14) Uiso 1 1 d . L 1
O1W O 0.4225(9) 0.3820(12) 0.6223(8) 0.159(12) Uiso 0.70 1 d P M 3
O2W O 0.3535(9) -0.0060(11) 0.3828(8) 0.163(12) Uiso 0.72 1 d P N 3
O3W O 0.5310(8) 0.4394(10) 0.4037(7) 0.133(10) Uiso 0.70 1 d P O 3
O4W O 0.4834(10) 0.1676(14) 0.4215(9) 0.115(13) Uiso 0.48 1 d P P 3
O5W O 0.5088(9) 0.1737(12) 0.5710(8) 0.124(12) Uiso 0.56 1 d P Q 3
O6W O 0.3829(12) -0.0031(14) 0.5338(10) 0.181(16) Uiso 0.62 1 d P R 3
O7W O 0.5795(10) 0.3089(13) 0.7319(9) 0.211(15) Uiso 0.81 1 d P S 3
O8W O 0.4933(9) 0.3013(12) 0.2840(8) 0.120(12) Uiso 0.55 1 d P T 3
O9W O 0.442(2) 0.379(3) 0.703(2) 0.25(4) Uiso 0.42 1 d P U 3
O10W O 0.3148(16) 0.601(2) 0.5017(13) 0.20(2) Uiso 0.49 1 d P V 3
O11W O 0.523(4) 0.432(5) 0.270(4) 0.14(5) Uiso 0.14 1 d P W 3
O12W O 0.3106(13) -0.0451(17) 0.6464(11) 0.187(18) Uiso 0.55 1 d P X 3
O13W O 0.549(2) 0.440(3) 0.4902(19) 0.10(3) Uiso 0.21 1 d P Y 3
O14W O 0.2500 0.2500 0.5000 0.14(3) Uiso 0.20 1 d P Z 3
O15W O 0.4419(18) 0.559(2) 0.4643(16) 0.11(2) Uiso 0.26 1 d P A 3
O16W O 0.417(3) -0.077(4) 0.551(3) 0.17(4) Uiso 0.23 1 d P B 3
O17W O 0.559(2) 0.124(3) 0.597(2) 0.17(3) Uiso 0.27 1 d P C 3
O18W O 0.460(2) 0.113(3) 0.5586(18) 0.16(3) Uiso 0.31 1 d P D 3
O19W O 0.468(2) -0.116(3) 0.5697(17) 0.10(2) Uiso 0.23 1 d P E 3
O20W O 0.589(2) 0.286(3) 0.788(2) 0.18(3) Uiso 0.30 1 d P F 3

loop_
_atom_site_aniso_label
_atom_site_aniso_U_11
_atom_site_aniso_U_22
_atom_site_aniso_U_33
_atom_site_aniso_U_23
_atom_site_aniso_U_13
_atom_site_aniso_U_12
Fe1 0.148(4) 0.092(3) 0.092(3) 0.003(3) 0.059(3) -0.021(3)
Fe2 0.151(4) 0.092(3) 0.099(3) -0.003(3) 0.051(3) -0.017(3)
Fe3 0.129(4) 0.098(3) 0.087(3) 0.011(3) 0.031(3) -0.008(3)
Fe4 0.137(4) 0.085(3) 0.093(3) 0.007(2) 0.048(3) -0.004(3)
Fe5 0.120(4) 0.095(3) 0.106(4) -0.004(3) 0.051(3) -0.017(3)
Fe6 0.139(4) 0.110(4) 0.092(3) 0.006(3) 0.061(3) -0.011(3)
Fe7 0.151(4) 0.088(3) 0.120(4) -0.018(3) 0.081(3) -0.014(3)
Fe8 0.146(4) 0.086(3) 0.139(4) -0.007(3) 0.085(4) -0.011(3)
Fe9 0.155(4) 0.099(3) 0.093(3) -0.025(3) 0.062(3) -0.034(3)
Fe10 0.096(4) 0.116(4) 0.119(4) 0.007(3) 0.024(3) -0.016(3)
Fe11 0.141(4) 0.107(4) 0.130(4) -0.010(3) 0.081(4) -0.025(3)
Fe12 0.120(4) 0.101(4) 0.135(4) -0.003(3) 0.059(3) -0.016(3)
Fe13 0.133(4) 0.092(3) 0.102(3) -0.012(3) 0.056(3) -0.024(3)
Fe14 0.154(5) 0.115(4) 0.072(3) -0.005(3) 0.033(3) -0.031(3)
Fe15 0.121(4) 0.117(4) 0.080(3) 0.005(3) 0.044(3) -0.010(3)
Fe16 0.115(4) 0.120(4) 0.150(5) -0.006(3) 0.064(4) -0.017(3)
Fe17 0.129(4) 0.103(4) 0.102(4) 0.020(3) 0.019(3) -0.013(3)
Fe18 0.142(4) 0.107(4) 0.156(5) -0.015(3) 0.091(4) -0.016(3)
O1 0.136(19) 0.128(18) 0.136(19) 0.003(14) 0.036(15) -0.021(15)
O2 0.20(2) 0.16(2) 0.19(2) 0.074(18) 0.14(2) 0.012(18)
O3 0.23(2) 0.098(15) 0.096(15) 0.024(12) 0.074(16) -0.001(16)
O4 0.21(2) 0.131(18) 0.147(19) -0.010(14) 0.125(18) -0.009(17)
O5 0.147(19) 0.131(18) 0.19(2) -0.026(16) 0.100(18) 0.011(15)
O6 0.16(2) 0.15(2) 0.18(2) 0.033(18) 0.054(19) -0.039(18)
O7 0.24(3) 0.16(2) 0.25(3) -0.05(2) 0.18(3) -0.02(2)
O8 0.16(2) 0.17(2) 0.090(15) -0.057(14) 0.004(15) 0.018(17)
O9 0.17(2) 0.126(17) 0.16(2) 0.022(15) 0.093(17) 0.016(16)
O10 0.161(19) 0.089(14) 0.129(17) 0.006(12) 0.068(15) -0.034(13)
O11 0.24(3) 0.061(13) 0.17(2) 0.006(12) 0.11(2) -0.008(15)
O12 0.107(16) 0.16(2) 0.135(18) 0.001(14) 0.043(14) 0.001(15)
O13 0.17(2) 0.095(14) 0.123(16) 0.007(12) 0.071(15) -0.035(14)
O14 0.121(16) 0.102(15) 0.089(14) 0.034(11) 0.002(12) 0.010(13)
O15 0.156(19) 0.126(17) 0.131(17) -0.024(13) 0.089(15) -0.026(15)
O16 0.18(2) 0.157(19) 0.080(14) 0.036(13) 0.050(14) 0.049(17)
O17 0.138(19) 0.128(18) 0.116(17) 0.039(14) 0.001(15) 0.013(15)
O18 0.134(18) 0.135(18) 0.133(18) -0.020(14) 0.048(15) -0.046(15)
O19 0.20(2) 0.114(17) 0.21(2) -0.012(16) 0.13(2) 0.020(17)
O20 0.095(17) 0.27(3) 0.18(2) -0.01(2) 0.052(17) -0.037(19)
O21 0.093(16) 0.20(2) 0.16(2) 0.020(17) 0.059(15) -0.027(16)
O22 0.154(19) 0.088(14) 0.17(2) -0.018(13) 0.087(17) -0.008(14)
O23 0.26(3) 0.106(15) 0.063(13) -0.008(11) 0.052(16) -0.027(17)
O24 0.20(2) 0.140(18) 0.107(16) -0.012(13) 0.081(16) -0.015(17)
P1_1 0.128(7) 0.103(6) 0.089(6) 0.005(5) 0.050(6) -0.013(6)
P1_2 0.130(8) 0.096(6) 0.091(6) 0.018(5) 0.038(6) -0.004(6)
P1_3 0.137(12) 0.092(12) 0.089(12) 0.015(11) 0.039(11) -0.021(11)
P1_4 0.142(8) 0.089(6) 0.089(6) 0.013(5) 0.031(6) -0.002(6)
P1_5 0.139(8) 0.102(6) 0.100(7) -0.006(5) 0.049(6) -0.018(6)
P1_6 0.145(8) 0.079(6) 0.111(7) -0.008(5) 0.058(6) -0.023(5)
P1_7 0.145(8) 0.092(6) 0.103(6) -0.009(5) 0.066(6) -0.009(6)
P1_9 0.143(8) 0.093(6) 0.145(8) -0.008(6) 0.089(7) -0.012(6)
P1_10 0.148(8) 0.093(6) 0.163(9) -0.007(6) 0.093(7) 0.005(6)
P1_11 0.132(7) 0.099(6) 0.095(6) -0.004(5) 0.055(6) -0.019(6)
P1_12 0.136(7) 0.098(6) 0.066(5) -0.006(4) 0.032(5) -0.019(6)
P1_13 0.109(7) 0.113(7) 0.091(6) 0.010(5) 0.025(5) -0.009(6)
P1_14 0.108(8) 0.137(9) 0.094(8) 0.016(6) -0.016(6) -0.032(7)
P1_15 0.160(9) 0.103(7) 0.101(7) 0.015(5) 0.052(6) -0.014(6)
P1_16 0.114(7) 0.112(7) 0.117(7) 0.000(5) 0.044(6) -0.008(6)
P1_17 0.105(7) 0.116(7) 0.148(8) -0.003(6) 0.059(6) -0.018(6)
P1_18 0.129(8) 0.116(7) 0.146(8) 0.001(6) 0.078(7) -0.003(6)
P1_20 0.136(8) 0.097(6) 0.152(8) -0.021(6) 0.085(7) -0.024(6)
P1_21 0.124(7) 0.119(7) 0.105(7) 0.000(5) 0.057(6) -0.015(6)
P1_22 0.120(7) 0.119(7) 0.103(6) 0.000(5) 0.063(6) -0.014(6)
P1_25 0.126(15) 0.107(16) 0.090(15) 0.049(14) 0.061(12) 0.020(14)

loop_
_atom_type_symbol
_atom_type_description
_atom_type_scat_dispersion_real
_atom_type_scat_dispersion_imag
_atom_type_scat_source
C C -0.0021 0.0038 'WCROMER Program in WinGX L.Kissel & R.H.Pratt Acta Cryst A46 170 1990'
H H 0.0000 0.0000 'WCROMER Program in WinGX L.Kissel & R.H.Pratt Acta Cryst A46 170 1990'
N N -0.0032 0.0076 'WCROMER Program in WinGX L.Kissel & R.H.Pratt Acta Cryst A46 170 1990'
O O -0.0044 0.0138 'WCROMER Program in WinGX L.Kissel & R.H.Pratt Acta Cryst A46 170 1990'
P P 0.1548 0.2009 'WCROMER Program in WinGX L.Kissel & R.H.Pratt Acta Cryst A46 170 1990'
Fe Fe 0.0278 1.6448 'WCROMER Program in WinGX L.Kissel & R.H.Pratt Acta Cryst A46 170 1990'
Cl Cl 0.2038 0.3316 'WCROMER Program in WinGX L.Kissel & R.H.Pratt Acta Cryst A46 170 1990'

loop_
_geom_angle_atom_site_label_1
_geom_angle_atom_site_label_2
_geom_angle_atom_site_label_3
_geom_angle
_geom_angle_site_symmetry_1
_geom_angle_site_symmetry_3
O3_3 Fe1 O3_22 162.5(8) 5_656 .
O3_3 Fe1 O3_2 95.4(10) 5_656 5_656
O3_22 Fe1 O3_2 90.6(6) . 5_656
O3_3 Fe1 O1_25 12.1(14) 5_656 5_656
O3_22 Fe1 O1_25 173.5(9) . 5_656
O3_2 Fe1 O1_25 88.7(13) 5_656 5_656
O3_3 Fe1 O2_1 100.8(8) 5_656 .
O3_22 Fe1 O2_1 95.0(6) . .
O3_2 Fe1 O2_1 94.7(6) 5_656 .
O1_25 Fe1 O2_1 91.4(9) 5_656 .
O3_3 Fe1 O3 80.3(9) 5_656 .
O3_22 Fe1 O3 82.8(8) . .
O3_2 Fe1 O3 95.0(8) 5_656 .
O1_25 Fe1 O3 90.9(10) 5_656 .
O2_1 Fe1 O3 170.1(8) . .
O3_3 Fe1 N1_1 83.9(9) 5_656 .
O3_22 Fe1 N1_1 91.8(5) . .
O3_2 Fe1 N1_1 173.9(6) 5_656 .
O1_25 Fe1 N1_1 89.5(13) 5_656 .
O2_1 Fe1 N1_1 79.5(5) . .
O3 Fe1 N1_1 90.8(7) . .
O1_15 Fe2 O1_2 175.0(7) . .
O1_15 Fe2 O2_4 92.8(7) . .
O1_2 Fe2 O2_4 92.1(7) . .
O1_15 Fe2 O15 86.2(7) . .
O1_2 Fe2 O15 89.0(7) . .
O2_4 Fe2 O15 170.2(8) . .
O1_15 Fe2 O16 89.7(8) . .
O1_2 Fe2 O16 89.2(8) . .
O2_4 Fe2 O16 96.5(7) . .
O15 Fe2 O16 93.2(9) . .
O1_15 Fe2 N1_4 91.8(6) . .
O1_2 Fe2 N1_4 89.5(5) . .
O2_4 Fe2 N1_4 81.0(5) . .
O15 Fe2 N1_4 89.3(7) . .
O16 Fe2 N1_4 177.1(8) . .
O2_3 Fe3 O3_25 13.5(12) . .
O2_3 Fe3 O3_5 89.7(9) . .
O3_25 Fe3 O3_5 92.8(12) . .
O2_3 Fe3 O1_4 171.9(8) . .
O3_25 Fe3 O1_4 158.7(9) . .
O3_5 Fe3 O1_4 89.3(6) . .
O2_3 Fe3 O2_2 92.9(8) . .
O3_25 Fe3 O2_2 105.8(9) . .
O3_5 Fe3 O2_2 93.1(6) . .
O1_4 Fe3 O2_2 95.2(6) . .
O2_3 Fe3 O14 91.8(9) . .
O3_25 Fe3 O14 78.5(9) . .
O3_5 Fe3 O14 94.8(8) . .
O1_4 Fe3 O14 80.2(7) . .
O2_2 Fe3 O14 170.8(7) . .
O2_3 Fe3 N1_2 89.9(9) . .
O3_25 Fe3 N1_2 88.2(12) . .
O3_5 Fe3 N1_2 173.7(6) . .
O1_4 Fe3 N1_2 92.0(5) . .
O2_2 Fe3 N1_2 80.6(5) . .
O14 Fe3 N1_2 91.5(7) . .
O3_1 Fe4 O3_6 90.1(6) 5_656 .
O3_1 Fe4 O2_25 98.3(13) 5_656 .
O3_6 Fe4 O2_25 165.6(12) . .
O3_1 Fe4 O2_5 93.4(6) 5_656 .
O3_6 Fe4 O2_5 95.3(6) . .
O2_25 Fe4 O2_5 96.0(10) . .
O3_1 Fe4 O13 94.1(8) 5_656 .
O3_6 Fe4 O13 82.3(7) . .
O2_25 Fe4 O13 85.4(11) . .
O2_5 Fe4 O13 172.2(8) . .
O3_1 Fe4 O1_3 87.1(9) 5_656 .
O3_6 Fe4 O1_3 165.4(8) . .
O2_25 Fe4 O1_3 11.5(17) . .
O2_5 Fe4 O1_3 99.2(8) . .
O13 Fe4 O1_3 83.6(9) . .
O3_1 Fe4 N1_5 173.2(6) 5_656 .
O3_6 Fe4 N1_5 92.2(5) . .
O2_25 Fe4 N1_5 80.9(12) . .
O2_5 Fe4 N1_5 80.0(5) . .
O13 Fe4 N1_5 92.6(7) . .
O1_3 Fe4 N1_5 92.3(8) . .
O1_5 Fe5 O2_7 173.8(6) . .
O1_5 Fe5 O1_6 92.8(7) . .
O2_7 Fe5 O1_6 93.3(7) . .
O1_5 Fe5 O11 89.5(8) . .
O2_7 Fe5 O11 88.7(8) . .
O1_6 Fe5 O11 97.9(9) . .
O1_5 Fe5 O12 86.5(8) . .
O2_7 Fe5 O12 87.7(8) . .
O1_6 Fe5 O12 169.2(8) . .
O11 Fe5 O12 92.9(10) . .
O1_5 Fe5 N1_6 90.4(5) . .
O2_7 Fe5 N1_6 91.5(5) . .
O1_6 Fe5 N1_6 80.9(5) . .
O11 Fe5 N1_6 178.7(9) . .
O12 Fe5 N1_6 88.4(8) . .
O1_1 Fe6 O3_21 174.7(6) . .
O1_1 Fe6 O1_22 94.8(6) . .
O3_21 Fe6 O1_22 90.4(6) . .
O1_1 Fe6 O2 90.2(8) . .
O3_21 Fe6 O2 88.5(8) . .
O1_22 Fe6 O2 97.3(9) . .
O1_1 Fe6 O1 86.7(8) . .
O3_21 Fe6 O1 88.3(8) . .
O1_22 Fe6 O1 168.1(8) . .
O2 Fe6 O1 94.5(11) . .
O1_1 Fe6 N1_22 83.5(5) . .
O3_21 Fe6 N1_22 98.0(5) . .
O1_22 Fe6 N1_22 81.3(5) . .
O2 Fe6 N1_22 173.3(8) . .
O1 Fe6 N1_22 87.2(8) . .
O2_26 Fe7 O1_7 91.5(13) . .
O2_26 Fe7 O1_10 158.7(11) . .
O1_7 Fe7 O1_10 91.6(6) . .
O2_26 Fe7 O2_8 14.3(12) . .
O1_7 Fe7 O2_8 89.9(8) . .
O1_10 Fe7 O2_8 173.0(7) . .
O2_26 Fe7 O1_9 106.0(10) . .
O1_7 Fe7 O1_9 93.7(6) . .
O1_10 Fe7 O1_9 94.8(7) . .
O2_8 Fe7 O1_9 91.9(7) . .
O2_26 Fe7 O22 75.4(11) . .
O1_7 Fe7 O22 94.2(8) . .
O1_10 Fe7 O22 83.4(7) . .
O2_8 Fe7 O22 89.6(8) . .
O1_9 Fe7 O22 171.9(8) . .
O2_26 Fe7 N1_9 85.2(12) . .
O1_7 Fe7 N1_9 170.8(6) . .
O1_10 Fe7 N1_9 94.6(6) . .
O2_8 Fe7 N1_9 84.8(7) . .
O1_9 Fe7 N1_9 79.0(5) . .
O22 Fe7 N1_9 93.2(7) . .
O2_9 Fe8 O3_20 174.2(7) . .
O2_9 Fe8 O3_10 93.2(7) . .
O3_20 Fe8 O3_10 92.5(7) . .
O2_9 Fe8 O6 85.2(8) . .
O3_20 Fe8 O6 89.1(8) . .
O3_10 Fe8 O6 168.2(10) . .
O2_9 Fe8 O7 88.9(9) . .
O3_20 Fe8 O7 91.1(9) . .
O3_10 Fe8 O7 97.4(10) . .
O6 Fe8 O7 94.3(13) . .
O2_9 Fe8 N1_10 89.1(6) . .
O3_20 Fe8 N1_10 91.0(6) . .
O3_10 Fe8 N1_10 80.3(6) . .
O6 Fe8 N1_10 88.0(10) . .
O7 Fe8 N1_10 176.9(9) . .
O3_12 Fe9 O3_9 90.4(6) . .
O3_12 Fe9 O3_8 162.1(7) . .
O3_9 Fe9 O3_8 95.2(8) . .
O3_12 Fe9 O1_11 96.3(6) . .
O3_9 Fe9 O1_11 92.6(6) . .
O3_8 Fe9 O1_11 100.4(7) . .
O3_12 Fe9 O3_26 173.2(10) . .
O3_9 Fe9 O3_26 86.7(13) . .
O3_8 Fe9 O3_26 13.8(14) . .
O1_11 Fe9 O3_26 90.0(10) . .
O3_12 Fe9 O24 81.9(8) . .
O3_9 Fe9 O24 95.4(8) . .
O3_8 Fe9 O24 80.7(8) . .
O1_11 Fe9 O24 171.8(8) . .
O3_26 Fe9 O24 92.3(11) . .
O3_12 Fe9 N1_11 93.6(6) . .
O3_9 Fe9 N1_11 171.5(6) . .
O3_8 Fe9 N1_11 83.2(7) . .
O1_11 Fe9 N1_11 79.5(5) . .
O3_26 Fe9 N1_11 90.1(13) . .
O24 Fe9 N1_11 92.6(7) . .
O2_13 Fe10 O2_17 90.1(6) 5_656 .
O2_13 Fe10 O1_16 94.9(6) 5_656 .
O2_17 Fe10 O1_16 95.1(7) . .
O2_13 Fe10 O2_23 109.9(19) 5_656 .
O2_17 Fe10 O2_23 159.1(14) . .
O1_16 Fe10 O2_23 89(3) . .
O2_13 Fe10 O2_14 91.9(7) 5_656 .
O2_17 Fe10 O2_14 164.5(7) . .
O1_16 Fe10 O2_14 100.1(7) . .
O2_23 Fe10 O2_14 20(3) . .
O2_13 Fe10 O18 94.3(8) 5_656 .
O2_17 Fe10 O18 81.6(8) . .
O1_16 Fe10 O18 170.2(8) . .
O2_23 Fe10 O18 91(3) . .
O2_14 Fe10 O18 82.9(8) . .
O2_13 Fe10 N1_16 174.1(6) 5_656 .
O2_17 Fe10 N1_16 89.4(6) . .
O1_16 Fe10 N1_16 79.2(6) . .
O2_23 Fe10 N1_16 71(2) . .
O2_14 Fe10 N1_16 90.2(6) . .
O18 Fe10 N1_16 91.4(8) . .
O2_22 Fe11 O2_20 92.6(6) . .
O2_22 Fe11 O3_19 164.1(8) . .
O2_20 Fe11 O3_19 91.8(11) . .
O2_22 Fe11 O1_24 171.9(13) . .
O2_20 Fe11 O1_24 90(2) . .
O3_19 Fe11 O1_24 7.8(17) . .
O2_22 Fe11 O1_21 96.2(6) . .
O2_20 Fe11 O1_21 94.3(6) . .
O3_19 Fe11 O1_21 98.6(8) . .
O1_24 Fe11 O1_21 91.3(11) . .
O2_22 Fe11 O4 84.4(8) . .
O2_20 Fe11 O4 95.1(8) . .
O3_19 Fe11 O4 80.1(9) . .
O1_24 Fe11 O4 87.7(12) . .
O1_21 Fe11 O4 170.6(8) . .
O2_22 Fe11 N1_21 84.5(5) . .
O2_20 Fe11 N1_21 173.0(6) . .
O3_19 Fe11 N1_21 92.7(10) . .
O1_24 Fe11 N1_21 94(2) . .
O1_21 Fe11 N1_21 79.7(5) . .
O4 Fe11 N1_21 91.0(7) . .
O3_16 Fe12 O3_18 174.2(7) . .
O3_16 Fe12 O20 89.9(9) . .
O3_18 Fe12 O20 87.3(9) . .
O3_16 Fe12 O1_17 93.0(7) . .
O3_18 Fe12 O1_17 92.6(7) . .
O20 Fe12 O1_17 103.4(10) . .
O3_16 Fe12 O19 88.8(8) . .
O3_18 Fe12 O19 86.2(8) . .
O20 Fe12 O19 90.2(12) . .
O1_17 Fe12 O19 166.3(9) . .
O3_16 Fe12 N1_17 91.6(6) . .
O3_18 Fe12 N1_17 90.9(6) . .
O20 Fe12 N1_17 176.6(10) . .
O1_17 Fe12 N1_17 79.6(6) . .
O19 Fe12 N1_17 86.7(8) . .
O2_6 Fe13 O2_11 90.7(6) . .
O2_6 Fe13 O3_7 95.3(6) . .
O2_11 Fe13 O3_7 91.9(6) . .
O2_6 Fe13 O1_8 164.3(7) . .
O2_11 Fe13 O1_8 89.9(7) . .
O3_7 Fe13 O1_8 100.3(7) . .
O2_6 Fe13 O1_26 161.7(12) . .
O2_11 Fe13 O1_26 102.6(14) . .
O3_7 Fe13 O1_26 96.7(9) . .
O1_8 Fe13 O1_26 13.0(16) . .
O2_6 Fe13 O10 84.2(7) . .
O2_11 Fe13 O10 95.9(8) . .
O3_7 Fe13 O10 172.1(7) . .
O1_8 Fe13 O10 80.1(8) . .
O1_26 Fe13 O10 82.0(9) . .
O2_6 Fe13 N1_7 89.6(5) . .
O2_11 Fe13 N1_7 171.2(6) . .
O3_7 Fe13 N1_7 79.3(5) . .
O1_8 Fe13 N1_7 92.1(7) . .
O1_26 Fe13 N1_7 79.2(13) . .
O10 Fe13 N1_7 92.9(7) . .
O2_12 Fe14 O3_15 91.4(6) . 5_656
O2_12 Fe14 O3_23 155.9(15) . 5_656
O3_15 Fe14 O3_23 112.1(19) 5_656 5_656
O2_12 Fe14 O3_14 168.0(7) . 5_656
O3_15 Fe14 O3_14 90.6(7) 5_656 5_656
O3_23 Fe14 O3_14 22(2) 5_656 5_656
O2_12 Fe14 O3_13 95.8(6) . .
O3_15 Fe14 O3_13 95.4(6) 5_656 .
O3_23 Fe14 O3_13 88(2) 5_656 .
O3_14 Fe14 O3_13 95.8(7) 5_656 .
O2_12 Fe14 O23 84.9(8) . .
O3_15 Fe14 O23 95.2(8) 5_656 .
O3_23 Fe14 O23 87(2) 5_656 .
O3_14 Fe14 O23 83.1(8) 5_656 .
O3_13 Fe14 O23 169.4(8) . .
O2_12 Fe14 N1_13 85.2(6) . .
O3_15 Fe14 N1_13 173.8(6) 5_656 .
O3_23 Fe14 N1_13 72(2) 5_656 .
O3_14 Fe14 N1_13 93.8(6) 5_656 .
O3_13 Fe14 N1_13 79.8(5) . .
O23 Fe14 N1_13 89.7(8) . .
O3_11 Fe15 O1_13 175.6(6) . .
O3_11 Fe15 O1_12 92.5(7) . .
O1_13 Fe15 O1_12 91.8(7) . .
O3_11 Fe15 O8 88.0(8) . .
O1_13 Fe15 O8 90.8(8) . .
O1_12 Fe15 O8 95.8(9) . .
O3_11 Fe15 O9 86.4(8) . .
O1_13 Fe15 O9 89.5(8) . .
O1_12 Fe15 O9 170.4(8) . .
O8 Fe15 O9 93.7(11) . .
O3_11 Fe15 N1_12 89.6(6) . .
O1_13 Fe15 N1_12 91.9(6) . .
O1_12 Fe15 N1_12 80.5(6) . .
O8 Fe15 N1_12 175.5(9) . .
O9 Fe15 N1_12 89.9(8) . .
O2_21 Fe16 O3_17 91.7(6) . .
O2_21 Fe16 O2_19 87.5(10) . .
O3_17 Fe16 O2_19 166.6(8) . .
O2_21 Fe16 O2_24 95.8(19) . .
O3_17 Fe16 O2_24 162.4(16) . .
O2_19 Fe16 O2_24 9(3) . .
O2_21 Fe16 O2_18 96.4(6) . .
O3_17 Fe16 O2_18 96.1(7) . .
O2_19 Fe16 O2_18 97.3(8) . .
O2_24 Fe16 O2_18 98.8(11) . .
O2_21 Fe16 O21 90.3(9) . .
O3_17 Fe16 O21 83.0(8) . .
O2_19 Fe16 O21 83.6(9) . .
O2_24 Fe16 O21 81.0(13) . .
O2_18 Fe16 O21 173.3(8) . .
O2_21 Fe16 N1_18 176.4(6) . .
O3_17 Fe16 N1_18 89.2(6) . .
O2_19 Fe16 N1_18 92.5(9) . .
O2_24 Fe16 N1_18 84.4(19) . .
O2_18 Fe16 N1_18 80.0(6) . .
O21 Fe16 N1_18 93.3(8) . .
O3_4 Fe17 O2_16 93.1(6) . .
O3_4 Fe17 O1_14 169.7(7) . .
O2_16 Fe17 O1_14 89.2(7) . .
O3_4 Fe17 O1_23 155(2) . .
O2_16 Fe17 O1_23 112(2) . .
O1_14 Fe17 O1_23 25(3) . .
O3_4 Fe17 O2_15 93.4(6) . .
O2_16 Fe17 O2_15 93.9(6) . .
O1_14 Fe17 O2_15 96.4(7) . .
O1_23 Fe17 O2_15 85(3) . .
O3_4 Fe17 O17 81.8(8) . .
O2_16 Fe17 O17 96.1(9) . .
O1_14 Fe17 O17 88.0(8) . .
O1_23 Fe17 O17 95(2) . .
O2_15 Fe17 O17 169.2(9) . .
O3_4 Fe17 N1_15 88.7(6) . .
O2_16 Fe17 N1_15 174.0(6) . .
O1_14 Fe17 N1_15 90.0(6) . .
O1_23 Fe17 N1_15 66(2) . .
O2_15 Fe17 N1_15 80.4(6) . .
O17 Fe17 N1_15 89.8(8) . .
O2_10 Fe18 O3_24 163.6(11) . .
O2_10 Fe18 O1_18 91.3(6) . .
O3_24 Fe18 O1_18 89(2) . .
O2_10 Fe18 O1_19 169.0(8) . .
O3_24 Fe18 O1_19 5.8(12) . .
O1_18 Fe18 O1_19 90.7(11) . .
O2_10 Fe18 O1_20 96.1(7) . .
O3_24 Fe18 O1_20 100.2(10) . .
O1_18 Fe18 O1_20 95.2(6) . .
O1_19 Fe18 O1_20 94.5(7) . .
O2_10 Fe18 O5 82.5(8) . .
O3_24 Fe18 O5 81.1(11) . .
O1_18 Fe18 O5 92.6(8) . .
O1_19 Fe18 O5 86.6(9) . .
O1_20 Fe18 O5 172.2(8) . .
O2_10 Fe18 N1_20 90.7(6) . .
O3_24 Fe18 N1_20 90(2) . .
O1_18 Fe18 N1_20 176.1(6) . .
O1_19 Fe18 N1_20 88.1(10) . .
O1_20 Fe18 N1_20 81.2(6) . .
O5 Fe18 N1_20 91.0(8) . .
O1_1 P1_1 O2_1 114.8(8) . .
O1_1 P1_1 O3_1 112.7(8) . .
O2_1 P1_1 O3_1 111.5(8) . .
O1_1 P1_1 C1_1 107.0(6) . .
O2_1 P1_1 C1_1 104.6(7) . .
O3_1 P1_1 C1_1 105.2(6) . .
P1_1 O1_1 Fe6 145.0(9) . .
P1_1 O2_1 Fe1 124.5(8) . .
P1_1 O3_1 Fe4 138.6(9) . 5_656
C1_1 N1_1 C5_1 119.9(11) . .
C1_1 N1_1 Fe1 118.8(8) . .
C5_1 N1_1 Fe1 121.2(8) . .
C2_1 C1_1 N1_1 122.0(11) . .
C2_1 C1_1 P1_1 126.0(8) . .
N1_1 C1_1 P1_1 112.0(8) . .
C1_1 C2_1 C3_1 118.8(6) . .
C1_1 C2_1 H2A_1 120.6 . .
C3_1 C2_1 H2A_1 120.6 . .
C4_1 C3_1 C2_1 120.4 . .
C4_1 C3_1 H3A_1 119.7 . .
C2_1 C3_1 H3A_1 119.9 . .
C5_1 C4_1 C3_1 119.8 . .
C5_1 C4_1 H4A_1 119.8 . .
C3_1 C4_1 H4A_1 120.4 . .
C4_1 C5_1 N1_1 119.2(6) . .
C4_1 C5_1 H5W_1 119.8 . .
N1_1 C5_1 H5W_1 121.1 . .
O2_2 P1_2 O1_2 114.0(8) . .
O2_2 P1_2 O3_2 113.7(8) . .
O1_2 P1_2 O3_2 111.5(8) . .
O2_2 P1_2 C1_2 104.6(7) . .
O1_2 P1_2 C1_2 106.0(6) . .
O3_2 P1_2 C1_2 106.2(6) . .
P1_2 O1_2 Fe2 145.5(10) . .
P1_2 O2_2 Fe3 124.4(9) . .
P1_2 O3_2 Fe1 136.1(9) . 5_656
C1_2 N1_2 C5_2 119.6(11) . .
C1_2 N1_2 Fe3 119.4(8) . .
C5_2 N1_2 Fe3 121.0(8) . .
C2_2 C1_2 N1_2 121.7(11) . .
C2_2 C1_2 P1_2 127.4(9) . .
N1_2 C1_2 P1_2 110.9(8) . .
C1_2 C2_2 C3_2 120.0(6) . .
C1_2 C2_2 H2B_2 120.0 . .
C3_2 C2_2 H2B_2 120.0 . .
C2_2 C3_2 C4_2 119.5 . .
C2_2 C3_2 H3B_2 120.2 . .
C4_2 C3_2 H3B_2 120.3 . .
C3_2 C4_2 C5_2 120.3 . .
C3_2 C4_2 H4B_2 119.6 . .
C5_2 C4_2 H4B_2 120.1 . .
N1_2 C5_2 C4_2 118.9(6) . .
N1_2 C5_2 H5A_2 120.6 . .
C4_2 C5_2 H5A_2 120.5 . .
O3_3 P1_3 O1_3 114.1(9) . .
O3_3 P1_3 O2_3 112.9(9) . .
O1_3 P1_3 O2_3 111.7(9) . .
O3_3 P1_3 C1_3 106.3(8) . .
O1_3 P1_3 C1_3 107.5(8) . .
O2_3 P1_3 C1_3 103.5(8) . .
P1_3 O1_3 Fe4 136.0(13) . .
P1_3 O2_3 Fe3 149.1(15) . .
P1_3 O3_3 Fe1 135.3(14) . 5_656
C1_3 N1_3 C5_3 118.6(13) . .
C2_3 C1_3 N1_3 124.1(13) . .
C2_3 C1_3 P1_3 118.3(11) . .
N1_3 C1_3 P1_3 117.7(10) . .
C1_3 C2_3 C3_3 118.0(12) . .
C1_3 C2_3 H2C_3 121.0 . .
C3_3 C2_3 H2C_3 121.0 . .
C2_3 C3_3 C4_3 120.5(7) . .
C2_3 C3_3 H3C_3 119.7 . .
C4_3 C3_3 H3C_3 119.7 . .
C5_3 C4_3 C3_3 120.3 . .
C5_3 C4_3 H4C_3 119.6 . .
C3_3 C4_3 H4C_3 120.1 . .
C4_3 C5_3 N1_3 118.4(8) . .
C4_3 C5_3 H5B_3 120.5 . .
N1_3 C5_3 H5B_3 121.1 . .
C4_3 C5_3 H3A_25 78.3 . .
N1_3 C5_3 H3A_25 130.8 . .
H5B_3 C5_3 H3A_25 63.2 . .
O3_4 P1_4 O2_4 114.2(8) . .
O3_4 P1_4 O1_4 113.0(8) . .
O2_4 P1_4 O1_4 112.3(8) . .
O3_4 P1_4 C1_4 107.8(6) . .
O2_4 P1_4 C1_4 104.3(7) . .
O1_4 P1_4 C1_4 104.3(6) . .
P1_4 O1_4 Fe3 142.7(10) . .
P1_4 O2_4 Fe2 125.0(9) . .
P1_4 O3_4 Fe17 145.7(10) . .
C1_4 N1_4 C5_4 118.7(11) . .
C1_4 N1_4 Fe2 115.8(8) . .
C5_4 N1_4 Fe2 125.5(8) . .
C2_4 C1_4 N1_4 122.9(11) . .
C2_4 C1_4 P1_4 123.3(9) . .
N1_4 C1_4 P1_4 113.8(8) . .
C1_4 C2_4 C3_4 118.6(6) . .
C1_4 C2_4 H2E_4 120.7 . .
C3_4 C2_4 H2E_4 120.7 . .
C4_4 C3_4 C2_4 120.4 . .
C4_4 C3_4 H3E_4 119.5 . .
C2_4 C3_4 H3E_4 120.1 . .
C5_4 C4_4 C3_4 119.6 . .
C5_4 C4_4 H4E_4 120.0 . .
C3_4 C4_4 H4E_4 120.4 . .
C4_4 C5_4 N1_4 119.7(6) . .
C4_4 C5_4 H5D_4 119.6 . .
N1_4 C5_4 H5D_4 120.7 . .
O1_5 P1_5 O3_5 112.2(8) . .
O1_5 P1_5 O2_5 114.3(8) . .
O3_5 P1_5 O2_5 114.0(8) . .
O1_5 P1_5 C1_5 105.6(6) . .
O3_5 P1_5 C1_5 105.8(6) . .
O2_5 P1_5 C1_5 103.9(7) . .
P1_5 O1_5 Fe5 145.6(10) . .
P1_5 O2_5 Fe4 125.4(9) . .
P1_5 O3_5 Fe3 137.3(9) . .
C1_5 N1_5 C5_5 119.6(11) . .
C1_5 N1_5 Fe4 118.1(8) . .
C5_5 N1_5 Fe4 122.3(8) . .
C2_5 C1_5 N1_5 121.6(11) . .
C2_5 C1_5 P1_5 126.0(9) . .
N1_5 C1_5 P1_5 112.4(8) . .
C1_5 C2_5 C3_5 119.6(6) . .
C1_5 C2_5 H2F_5 120.2 . .
C3_5 C2_5 H2F_5 120.2 . .
C4_5 C3_5 C2_5 120.1 . .
C4_5 C3_5 H3F_5 120.0 . .
C2_5 C3_5 H3F_5 120.0 . .
C5_5 C4_5 C3_5 120.0 . .
C5_5 C4_5 H4F_5 120.0 . .
C3_5 C4_5 H4F_5 120.0 . .
C4_5 C5_5 N1_5 119.1(6) . .
C4_5 C5_5 H5E_5 120.1 . .
N1_5 C5_5 H5E_5 120.8 . .
O2_6 P1_6 O3_6 112.5(8) . .
O2_6 P1_6 O1_6 113.7(8) . .
O3_6 P1_6 O1_6 113.8(8) . .
O2_6 P1_6 C1_6 107.5(6) . .
O3_6 P1_6 C1_6 104.5(6) . .
O1_6 P1_6 C1_6 103.6(7) . .
P1_6 O1_6 Fe5 125.8(9) . .
P1_6 O2_6 Fe13 144.4(9) . .
P1_6 O3_6 Fe4 143.0(10) . .
C1_6 N1_6 C5_6 118.6(11) . .
C1_6 N1_6 Fe5 116.7(8) . .
C5_6 N1_6 Fe5 124.6(8) . .
C2_6 C1_6 N1_6 122.5(11) . .
C2_6 C1_6 P1_6 124.7(9) . .
N1_6 C1_6 P1_6 112.8(8) . .
C1_6 C2_6 C3_6 119.3(6) . .
C1_6 C2_6 H2G_6 120.4 . .
C3_6 C2_6 H2G_6 120.4 . .
C2_6 C3_6 C4_6 120.1 . .
C2_6 C3_6 H3G_6 119.9 . .
C4_6 C3_6 H3G_6 120.0 . .
C3_6 C4_6 C5_6 120.0 . .
C3_6 C4_6 H4G_6 120.0 . .
C5_6 C4_6 H4G_6 119.9 . .
C4_6 C5_6 N1_6 119.5(6) . .
C4_6 C5_6 H5F_6 120.1 . .
N1_6 C5_6 H5F_6 120.4 . .
O3_7 P1_7 O1_7 114.1(8) . .
O3_7 P1_7 O2_7 114.3(8) . .
O1_7 P1_7 O2_7 111.0(8) . .
O3_7 P1_7 C1_7 104.9(7) . .
O1_7 P1_7 C1_7 107.6(6) . .
O2_7 P1_7 C1_7 103.9(6) . .
P1_7 O1_7 Fe7 136.7(9) . .
P1_7 O2_7 Fe5 144.9(9) . .
P1_7 O3_7 Fe13 125.0(9) . .
C1_7 N1_7 C5_7 120.4(11) . .
C1_7 N1_7 Fe13 120.3(8) . .
C5_7 N1_7 Fe13 119.3(8) . .
C2_7 C1_7 N1_7 120.8(11) . .
C2_7 C1_7 P1_7 128.8(9) . .
N1_7 C1_7 P1_7 110.4(8) . .
C1_7 C2_7 C3_7 119.9(6) . .
C1_7 C2_7 H2H_7 120.0 . .
C3_7 C2_7 H2H_7 120.0 . .
C2_7 C3_7 C4_7 120.0 . .
C2_7 C3_7 H3H_7 120.0 . .
C4_7 C3_7 H3H_7 120.0 . .
C3_7 C4_7 C5_7 120.0 . .
C3_7 C4_7 H4H_7 119.9 . .
C5_7 C4_7 H4H_7 120.0 . .
C4_7 C5_7 N1_7 118.9(6) . .
C4_7 C5_7 H5G_7 120.1 . .
N1_7 C5_7 H5G_7 121.0 . .
O1_8 P1_8 O3_8 115.5(9) . .
O1_8 P1_8 O2_8 112.8(9) . .
O3_8 P1_8 O2_8 111.7(9) . .
O1_8 P1_8 C1_8 108.6(8) . .
O3_8 P1_8 C1_8 105.7(8) . .
O2_8 P1_8 C1_8 101.2(7) . .
P1_8 O1_8 Fe13 134.8(12) . .
P1_8 O2_8 Fe7 150.3(13) . .
P1_8 O3_8 Fe9 133.9(12) . .
C1_8 N1_8 C5_8 120.2(12) . .
C2_8 C1_8 N1_8 121.2(12) . .
C2_8 C1_8 P1_8 128.1(10) . .
N1_8 C1_8 P1_8 110.7(9) . .
C1_8 C2_8 C3_8 119.5(6) . .
C1_8 C2_8 H2I_8 120.2 . .
C3_8 C2_8 H2I_8 120.2 . .
C4_8 C3_8 C2_8 120.2 . .
C4_8 C3_8 H3I_8 119.9 . .
C2_8 C3_8 H3I_8 119.9 . .
C4_8 C3_8 H3A_26 45.5 . .
C2_8 C3_8 H3A_26 131.5 . .
H3I_8 C3_8 H3A_26 92.2 . .
C5_8 C4_8 C3_8 119.9 . .
C5_8 C4_8 H4I_8 119.9 . .
C3_8 C4_8 H4I_8 120.2 . .
C5_8 C4_8 H3A_26 124.6 . .
C3_8 C4_8 H3A_26 72.1 . .
H4I_8 C4_8 H3A_26 75.1 . .
C5_8 C4_8 H4A_26 75.0 . .
C3_8 C4_8 H4A_26 146.9 . .
H4I_8 C4_8 H4A_26 54.6 . .
H3A_26 C4_8 H4A_26 126.5 . .
C4_8 C5_8 N1_8 119.0(7) . .
C4_8 C5_8 H5H_8 119.9 . .
N1_8 C5_8 H5H_8 121.1 . .
O2_9 P1_9 O1_9 115.4(8) . .
O2_9 P1_9 O3_9 112.1(8) . .
O1_9 P1_9 O3_9 111.4(8) . .
O2_9 P1_9 C1_9 109.9(6) . .
O1_9 P1_9 C1_9 104.4(7) . .
O3_9 P1_9 C1_9 102.7(6) . .
P1_9 O1_9 Fe7 125.1(9) . .
P1_9 O2_9 Fe8 144.7(10) . .
P1_9 O3_9 Fe9 138.0(9) . .
C1_9 N1_9 C5_9 119.8(11) . .
C1_9 N1_9 Fe7 118.5(8) . .
C5_9 N1_9 Fe7 121.6(8) . .
C2_9 C1_9 N1_9 121.4(11) . .
C2_9 C1_9 P1_9 126.4(9) . .
N1_9 C1_9 P1_9 112.1(8) . .
C1_9 C2_9 C3_9 119.7(6) . .
C1_9 C2_9 H2J_9 120.2 . .
C3_9 C2_9 H2J_9 120.2 . .
C4_9 C3_9 C2_9 120.0 . .
C4_9 C3_9 H3J_9 119.7 . .
C2_9 C3_9 H3J_9 120.3 . .
C3_9 C4_9 C5_9 119.7 . .
C3_9 C4_9 H4J_9 120.0 . .
C5_9 C4_9 H4J_9 120.3 . .
C4_9 C5_9 N1_9 119.4(6) . .
C4_9 C5_9 H5I_9 119.7 . .
N1_9 C5_9 H5I_9 121.0 . .
O1_10 P1_10 O2_10 112.8(8) . .
O1_10 P1_10 O3_10 112.9(8) . .
O2_10 P1_10 O3_10 113.3(8) . .
O1_10 P1_10 C1_10 107.0(7) . .
O2_10 P1_10 C1_10 106.5(7) . .
O3_10 P1_10 C1_10 103.5(7) . .
P1_10 O1_10 Fe7 143.8(10) . .
P1_10 O2_10 Fe18 144.2(10) . .
P1_10 O3_10 Fe8 125.9(10) . .
C1_10 N1_10 C5_10 120.0(12) . .
C1_10 N1_10 Fe8 117.9(8) . .
C5_10 N1_10 Fe8 122.1(9) . .
C2_10 C1_10 N1_10 122.4(12) . .
C2_10 C1_10 P1_10 125.3(10) . .
N1_10 C1_10 P1_10 112.4(9) . .
C1_10 C2_10 C3_10 118.5(11) . .
C1_10 C2_10 H2K_10 120.8 . .
C3_10 C2_10 H2K_10 120.8 . .
C4_10 C3_10 C2_10 121.1(7) . .
C4_10 C3_10 H3K_10 119.5 . .
C2_10 C3_10 H3K_10 119.5 . .
C3_10 C4_10 C5_10 119.9 . .
C3_10 C4_10 H4K_10 119.7 . .
C5_10 C4_10 H4K_10 120.4 . .
C4_10 C5_10 N1_10 118.3(8) . .
C4_10 C5_10 H5J_10 119.8 . .
N1_10 C5_10 H5J_10 122.0 . .
O3_11 P1_11 O2_11 111.9(8) . .
O3_11 P1_11 O1_11 113.6(8) . .
O2_11 P1_11 O1_11 112.4(8) . .
O3_11 P1_11 C1_11 107.3(6) . .
O2_11 P1_11 C1_11 107.3(6) . .
O1_11 P1_11 C1_11 103.6(7) . .
P1_11 O1_11 Fe9 125.5(9) . .
P1_11 O2_11 Fe13 135.8(9) . .
P1_11 O3_11 Fe15 146.7(9) . .
C1_11 N1_11 C5_11 119.8(11) . .
C1_11 N1_11 Fe9 118.8(8) . .
C5_11 N1_11 Fe9 121.5(9) . .
C2_11 C1_11 N1_11 121.8(12) . .
C2_11 C1_11 P1_11 126.1(9) . .
N1_11 C1_11 P1_11 112.1(8) . .
C1_11 C2_11 C3_11 119.5(11) . .
C1_11 C2_11 H2L_11 120.2 . .
C3_11 C2_11 H2L_11 120.2 . .
C2_11 C3_11 C4_11 119.8(7) . .
C2_11 C3_11 H3L_11 120.1 . .
C4_11 C3_11 H3L_11 120.1 . .
C5_11 C4_11 C3_11 120.3 . .
C5_11 C4_11 H4L_11 119.6 . .
C3_11 C4_11 H4L_11 120.1 . .
C4_11 C5_11 N1_11 118.8(7) . .
C4_11 C5_11 H5K_11 120.2 . .
N1_11 C5_11 H5K_11 121.0 . .
O2_12 P1_12 O3_12 113.0(8) . .
O2_12 P1_12 O1_12 113.3(8) . .
O3_12 P1_12 O1_12 112.8(8) . .
O2_12 P1_12 C1_12 106.8(7) . .
O3_12 P1_12 C1_12 105.8(7) . .
O1_12 P1_12 C1_12 104.3(7) . .
P1_12 O1_12 Fe15 125.3(9) . .
P1_12 O2_12 Fe14 145.6(10) . .
P1_12 O3_12 Fe9 143.0(10) . .
C1_12 N1_12 C5_12 120.1(12) . .
C1_12 N1_12 Fe15 117.5(10) . .
C5_12 N1_12 Fe15 122.4(11) . .
C2_12 C1_12 N1_12 120.9(13) . .
C2_12 C1_12 P1_12 126.7(13) . .
N1_12 C1_12 P1_12 112.3(10) . .
C1_12 C2_12 C3_12 119.9(11) . .
C1_12 C2_12 H2M_12 120.1 . .
C3_12 C2_12 H2M_12 120.1 . .
C2_12 C3_12 C4_12 120.4(9) . .
C2_12 C3_12 H3M_12 119.8 . .
C4_12 C3_12 H3M_12 119.8 . .
C3_12 C4_12 C5_12 119.3(10) . .
C3_12 C4_12 H4M_12 120.4 . .
C5_12 C4_12 H4M_12 120.4 . .
C4_12 C5_12 N1_12 119.3(10) . .
C4_12 C5_12 H5L_12 120.3 . .
N1_12 C5_12 H5L_12 120.3 . .
O2_13 P1_13 O3_13 114.1(8) . .
O2_13 P1_13 O1_13 111.9(8) . .
O3_13 P1_13 O1_13 113.8(8) . .
O2_13 P1_13 C1_13 108.3(7) . .
O3_13 P1_13 C1_13 104.4(7) . .
O1_13 P1_13 C1_13 103.3(6) . .
P1_13 O1_13 Fe15 147.1(10) . .
P1_13 O2_13 Fe10 137.0(9) . 5_656
P1_13 O3_13 Fe14 125.4(9) . .
C1_13 N1_13 C5_13 120.0(12) . .
C1_13 N1_13 Fe14 118.7(8) . .
C5_13 N1_13 Fe14 121.0(8) . .
C2_13 C1_13 N1_13 122.0(11) . .
C2_13 C1_13 P1_13 126.7(9) . .
N1_13 C1_13 P1_13 111.3(8) . .
C1_13 C2_13 C3_13 119.2(6) . .
C1_13 C2_13 H2N_13 120.4 . .
C3_13 C2_13 H2N_13 120.4 . .
C2_13 C3_13 C4_13 120.0 . .
C2_13 C3_13 H3N_13 119.6 . .
C4_13 C3_13 H3N_13 120.4 . .
C5_13 C4_13 C3_13 120.4 . .
C5_13 C4_13 H4N_13 119.5 . .
C3_13 C4_13 H4N_13 120.1 . .
C4_13 C5_13 N1_13 118.5(6) . .
C4_13 C5_13 H5M_13 120.3 . .
N1_13 C5_13 H5M_13 121.3 . .
O3_14 P1_14 O2_14 115.4(8) . .
O3_14 P1_14 O1_14 112.5(8) . .
O2_14 P1_14 O1_14 111.2(8) . .
O3_14 P1_14 C1_14 106.5(8) . .
O2_14 P1_14 C1_14 108.5(7) . .
O1_14 P1_14 C1_14 101.6(6) . .
P1_14 O1_14 Fe17 144.7(11) . .
P1_14 O2_14 Fe10 135.8(11) . .
P1_14 O3_14 Fe14 141.0(11) . 5_656
C1_14 N1_14 C5_14 118.8(13) . .
C2_14 C1_14 N1_14 123.2(12) . .
C2_14 C1_14 P1_14 121.9(10) . .
N1_14 C1_14 P1_14 114.9(9) . .
C1_14 C2_14 C3_14 119.2(6) . .
C1_14 C2_14 H2O_14 120.4 . .
C3_14 C2_14 H2O_14 120.4 . .
C2_14 C3_14 C4_14 119.7 . .
C2_14 C3_14 H3O_14 119.8 . .
C4_14 C3_14 H3O_14 120.5 . .
C2_14 C3_14 H3A_23 134.3 . .
C4_14 C3_14 H3A_23 97.2 . .
H3O_14 C3_14 H3A_23 35.0 . .
C3_14 C4_14 C5_14 120.5 . .
C3_14 C4_14 H4O_14 119.7 . .
C5_14 C4_14 H4O_14 119.8 . .
C3_14 C4_14 H4A_23 112.0 . .
C5_14 C4_14 H4A_23 114.4 . .
H4O_14 C4_14 H4A_23 37.5 . .
C4_14 C5_14 N1_14 118.7(7) . .
C4_14 C5_14 H5N_14 120.5 . .
N1_14 C5_14 H5N_14 120.8 . .
O1_15 P1_15 O3_15 112.9(8) . .
O1_15 P1_15 O2_15 113.5(8) . .
O3_15 P1_15 O2_15 112.9(8) . .
O1_15 P1_15 C1_15 105.4(6) . .
O3_15 P1_15 C1_15 106.7(6) . .
O2_15 P1_15 C1_15 104.5(7) . .
P1_15 O1_15 Fe2 145.2(10) . .
P1_15 O2_15 Fe17 123.9(9) . .
P1_15 O3_15 Fe14 139.6(10) . 5_656
C1_15 N1_15 C5_15 121.5(12) . .
C1_15 N1_15 Fe17 119.8(8) . .
C5_15 N1_15 Fe17 118.7(8) . .
C2_15 C1_15 N1_15 120.1(11) . .
C2_15 C1_15 P1_15 128.5(9) . .
N1_15 C1_15 P1_15 111.4(8) . .
C1_15 C2_15 C3_15 120.6(6) . .
C1_15 C2_15 H2P_15 119.7 . .
C3_15 C2_15 H2P_15 119.7 . .
C2_15 C3_15 C4_15 119.6 . .
C2_15 C3_15 H3P_15 120.1 . .
C4_15 C3_15 H3P_15 120.4 . .
C3_15 C4_15 C5_15 120.4 . .
C3_15 C4_15 H4P_15 119.6 . .
C5_15 C4_15 H4P_15 120.0 . .
C4_15 C5_15 N1_15 117.8(7) . .
C4_15 C5_15 H5O_15 120.7 . .
N1_15 C5_15 H5O_15 121.5 . .
O2_16 P1_16 O1_16 113.9(8) . .
O2_16 P1_16 O3_16 112.6(8) . .
O1_16 P1_16 O3_16 112.8(8) . .
O2_16 P1_16 C1_16 107.7(6) . .
O1_16 P1_16 C1_16 104.4(7) . .
O3_16 P1_16 C1_16 104.4(7) . .
P1_16 O1_16 Fe10 126.0(9) . .
P1_16 O2_16 Fe17 137.6(10) . .
P1_16 O3_16 Fe12 146.4(10) . .
C1_16 N1_16 C5_16 121.1(12) . .
C1_16 N1_16 Fe10 118.8(8) . .
C5_16 N1_16 Fe10 120.2(8) . .
C2_16 C1_16 N1_16 120.0(11) . .
C2_16 C1_16 P1_16 128.4(9) . .
N1_16 C1_16 P1_16 111.6(8) . .
C1_16 C2_16 C3_16 120.4(6) . .
C1_16 C2_16 H2Q_16 119.8 . .
C3_16 C2_16 H2Q_16 119.8 . .
C2_16 C3_16 C4_16 120.0 . .
C2_16 C3_16 H3Q_16 120.0 . .
C4_16 C3_16 H3Q_16 120.0 . .
C5_16 C4_16 C3_16 120.0 . .
C5_16 C4_16 H4Q_16 120.0 . .
C3_16 C4_16 H4Q_16 120.0 . .
C4_16 C5_16 N1_16 118.5(7) . .
C4_16 C5_16 H5P_16 120.0 . .
N1_16 C5_16 H5P_16 121.5 . .
O2_17 P1_17 O3_17 113.1(8) . .
O2_17 P1_17 O1_17 113.2(8) . .
O3_17 P1_17 O1_17 112.8(8) . .
O2_17 P1_17 C1_17 106.4(6) . .
O3_17 P1_17 C1_17 106.3(7) . .
O1_17 P1_17 C1_17 104.1(7) . .
P1_17 O1_17 Fe12 126.6(10) . .
P1_17 O2_17 Fe10 144.7(10) . .
P1_17 O3_17 Fe16 143.4(10) . .
C1_17 N1_17 C5_17 118.2(12) . .
C1_17 N1_17 Fe12 116.3(8) . .
C5_17 N1_17 Fe12 125.4(8) . .
C2_17 C1_17 N1_17 123.0(12) . .
C2_17 C1_17 P1_17 123.8(9) . .
N1_17 C1_17 P1_17 113.2(8) . .
C1_17 C2_17 C3_17 119.1(6) . .
C1_17 C2_17 H2R_17 120.4 . .
C3_17 C2_17 H2R_17 120.4 . .
C4_17 C3_17 C2_17 119.9 . .
C4_17 C3_17 H3R_17 120.1 . .
C2_17 C3_17 H3R_17 120.0 . .
C3_17 C4_17 C5_17 120.1 . .
C3_17 C4_17 H4R_17 119.9 . .
C5_17 C4_17 H4R_17 120.0 . .
C4_17 C5_17 N1_17 119.7(6) . .
C4_17 C5_17 H5Q_17 119.8 . .
N1_17 C5_17 H5Q_17 120.6 . .
O1_18 P1_18 O3_18 111.2(8) . .
O1_18 P1_18 O2_18 113.1(8) . .
O3_18 P1_18 O2_18 114.3(8) . .
O1_18 P1_18 C1_18 107.3(7) . .
O3_18 P1_18 C1_18 105.3(6) . .
O2_18 P1_18 C1_18 104.8(7) . .
P1_18 O1_18 Fe18 137.3(10) . .
P1_18 O2_18 Fe16 124.0(9) . .
P1_18 O3_18 Fe12 144.4(10) . .
C1_18 N1_18 C5_18 119.5(12) . .
C1_18 N1_18 Fe16 118.9(8) . .
C5_18 N1_18 Fe16 121.6(8) . .
C2_18 C1_18 N1_18 121.7(12) . .
C2_18 C1_18 P1_18 126.1(9) . .
N1_18 C1_18 P1_18 112.1(8) . .
C1_18 C2_18 C3_18 119.5(6) . .
C1_18 C2_18 H2S_18 120.2 . .
C3_18 C2_18 H2S_18 120.2 . .
C4_18 C3_18 C2_18 120.0 . .
C4_18 C3_18 H3S_18 120.0 . .
C2_18 C3_18 H3S_18 120.0 . .
C3_18 C4_18 C5_18 120.0 . .
C3_18 C4_18 H4S_18 120.0 . .
C5_18 C4_18 H4S_18 120.0 . .
C4_18 C5_18 N1_18 119.3(7) . .
C4_18 C5_18 H5R_18 119.8 . .
N1_18 C5_18 H5R_18 120.9 . .
O2_19 P1_19 O3_19 114.6(9) . .
O2_19 P1_19 O1_19 112.3(9) . .
O3_19 P1_19 O1_19 112.1(9) . .
O2_19 P1_19 C1_19 108.6(8) . .
O3_19 P1_19 C1_19 105.3(8) . .
O1_19 P1_19 C1_19 103.0(7) . .
P1_19 O1_19 Fe18 144.8(15) . .
P1_19 O2_19 Fe16 139.7(15) . .
P1_19 O3_19 Fe11 136.1(14) . .
C1_19 N1_19 C5_19 117.9(13) . .
C2_19 C1_19 N1_19 123.4(12) . .
C2_19 C1_19 P1_19 119.7(11) . .
N1_19 C1_19 P1_19 116.9(10) . .
C1_19 C2_19 C3_19 119.1(6) . .
C1_19 C2_19 H2T_19 120.5 . .
C3_19 C2_19 H2T_19 120.5 . .
C4_19 C3_19 C2_19 119.8 . .
C4_19 C3_19 H3T_19 119.7 . .
C2_19 C3_19 H3T_19 120.6 . .
C4_19 C3_19 H3A_24 96.0 . .
C2_19 C3_19 H3A_24 109.3 . .
H3T_19 C3_19 H3A_24 64.3 . .
C3_19 C4_19 C5_19 119.7 . .
C3_19 C4_19 H4T_19 119.8 . .
C5_19 C4_19 H4T_19 120.5 . .
C3_19 C4_19 H4A_24 87.9 . .
C5_19 C4_19 H4A_24 147.5 . .
H4T_19 C4_19 H4A_24 36.2 . .
C4_19 C5_19 N1_19 120.2(7) . .
C4_19 C5_19 H5S_19 119.5 . .
N1_19 C5_19 H5S_19 120.4 . .
O3_20 P1_20 O1_20 114.7(8) . .
O3_20 P1_20 O2_20 112.0(8) . .
O1_20 P1_20 O2_20 112.6(8) . .
O3_20 P1_20 C1_20 106.2(7) . .
O1_20 P1_20 C1_20 104.8(7) . .
O2_20 P1_20 C1_20 105.7(6) . .
P1_20 O1_20 Fe18 123.8(9) . .
P1_20 O2_20 Fe11 137.6(9) . .
P1_20 O3_20 Fe8 146.1(10) . .
C1_20 N1_20 C5_20 119.3(12) . .
C1_20 N1_20 Fe18 116.1(8) . .
C5_20 N1_20 Fe18 124.6(8) . .
C2_20 C1_20 N1_20 122.0(11) . .
C2_20 C1_20 P1_20 124.2(9) . .
N1_20 C1_20 P1_20 113.8(8) . .
C1_20 C2_20 C3_20 119.5(6) . .
C1_20 C2_20 H2U_20 120.2 . .
C3_20 C2_20 H2U_20 120.2 . .
C4_20 C3_20 C2_20 120.0 . .
C4_20 C3_20 H3U_20 119.7 . .
C2_20 C3_20 H3U_20 120.3 . .
C3_20 C4_20 C5_20 119.6 . .
C3_20 C4_20 H4U_20 120.0 . .
C5_20 C4_20 H4U_20 120.4 . .
C4_20 C5_20 N1_20 119.5(7) . .
C4_20 C5_20 H5T_20 119.4 . .
N1_20 C5_20 H5T_20 121.0 . .
O2_21 P1_21 O1_21 114.3(8) . .
O2_21 P1_21 O3_21 111.8(8) . .
O1_21 P1_21 O3_21 112.9(8) . .
O2_21 P1_21 C1_21 111.0(7) . .
O1_21 P1_21 C1_21 105.0(7) . .
O3_21 P1_21 C1_21 100.9(6) . .
P1_21 O1_21 Fe11 124.6(9) . .
P1_21 O2_21 Fe16 137.2(10) . .
P1_21 O3_21 Fe6 146.4(9) . .
C1_21 N1_21 C5_21 119.9(12) . .
C1_21 N1_21 Fe11 119.0(8) . .
C5_21 N1_21 Fe11 121.0(8) . .
C2_21 C1_21 N1_21 122.0(11) . .
C2_21 C1_21 P1_21 126.4(9) . .
N1_21 C1_21 P1_21 111.7(8) . .
C1_21 C2_21 C3_21 118.9(6) . .
C1_21 C2_21 H2V_21 120.5 . .
C3_21 C2_21 H2V_21 120.5 . .
C4_21 C3_21 C2_21 120.4 . .
C4_21 C3_21 H3V_21 119.7 . .
C2_21 C3_21 H3V_21 119.9 . .
C5_21 C4_21 C3_21 119.7 . .
C5_21 C4_21 H4V_21 119.9 . .
C3_21 C4_21 H4V_21 120.4 . .
C4_21 C5_21 N1_21 119.1(6) . .
C4_21 C5_21 H5U_21 119.8 . .
N1_21 C5_21 H5U_21 121.1 . .
O2_22 P1_22 O1_22 113.3(8) . .
O2_22 P1_22 O3_22 113.0(8) . .
O1_22 P1_22 O3_22 111.7(8) . .
O2_22 P1_22 C1_22 109.6(6) . .
O1_22 P1_22 C1_22 104.4(7) . .
O3_22 P1_22 C1_22 104.1(6) . .
P1_22 O1_22 Fe6 124.3(9) . .
P1_22 O2_22 Fe11 144.6(10) . .
P1_22 O3_22 Fe1 144.3(10) . .
C1_22 N1_22 C5_22 119.3(11) . .
C1_22 N1_22 Fe6 115.6(8) . .
C5_22 N1_22 Fe6 125.0(8) . .
C2_22 C1_22 N1_22 122.4(11) . .
C2_22 C1_22 P1_22 123.6(9) . .
N1_22 C1_22 P1_22 114.0(8) . .
C1_22 C2_22 C3_22 119.6(6) . .
C1_22 C2_22 H2W_22 120.2 . .
C3_22 C2_22 H2W_22 120.2 . .
C2_22 C3_22 C4_22 119.7 . .
C2_22 C3_22 H3W_22 120.0 . .
C4_22 C3_22 H3W_22 120.4 . .
C3_22 C4_22 C5_22 120.4 . .
C3_22 C4_22 H4W_22 119.7 . .
C5_22 C4_22 H4W_22 119.9 . .
C4_22 C5_22 N1_22 118.7(6) . .
C4_22 C5_22 H5V_22 120.2 . .
N1_22 C5_22 H5V_22 121.2 . .
O3_23 P1_23 O1_23 113.2(10) . .
O3_23 P1_23 O2_23 112.9(10) . .
O1_23 P1_23 O2_23 113.1(10) . .
O3_23 P1_23 C1_23 105.4(9) . .
O1_23 P1_23 C1_23 105.6(9) . .
O2_23 P1_23 C1_23 105.7(9) . .
P1_23 O1_23 Fe17 151(4) . .
P1_23 O2_23 Fe10 145(3) . .
P1_23 O3_23 Fe14 141(3) . 5_656
C1_23 N1_23 C5_23 119.3(13) . .
C2_23 C1_23 N1_23 122.6(13) . .
C2_23 C1_23 P1_23 123.8(16) . .
N1_23 C1_23 P1_23 113.6(12) . .
C1_23 C2_23 C3_23 119.3(7) . .
C1_23 C2_23 H2A_23 120.4 . .
C3_23 C2_23 H2A_23 120.4 . .
C2_23 C3_23 C4_23 119.8 . .
C2_23 C3_23 H3O_14 107.2 . .
C4_23 C3_23 H3O_14 121.4 . .
C2_23 C3_23 H3A_23 119.7 . .
C4_23 C3_23 H3A_23 120.5 . .
H3O_14 C3_23 H3A_23 35.2 . .
C3_23 C4_23 C5_23 120.5 . .
C3_23 C4_23 H4O_14 93.6 . .
C5_23 C4_23 H4O_14 131.3 . .
C3_23 C4_23 H4A_23 119.8 . .
C5_23 C4_23 H4A_23 119.8 . .
H4O_14 C4_23 H4A_23 43.3 . .
C4_23 C5_23 N1_23 118.5(7) . .
C4_23 C5_23 H5W_23 120.5 . .
N1_23 C5_23 H5W_23 121.0 . .
O2_24 P1_24 O1_24 113.2(10) . .
O2_24 P1_24 O3_24 112.5(10) . .
O1_24 P1_24 O3_24 112.9(10) . .
O2_24 P1_24 C1_24 106.9(9) . .
O1_24 P1_24 C1_24 105.6(9) . .
O3_24 P1_24 C1_24 104.8(9) . .
P1_24 O1_24 Fe11 150(3) . .
P1_24 O2_24 Fe16 137(2) . .
P1_24 O3_24 Fe18 137(3) . .
C1_24 N1_24 C5_24 118.9(13) . .
C2_24 C1_24 N1_24 122.5(13) . .
C2_24 C1_24 P1_24 121.7(14) . .
N1_24 C1_24 P1_24 115.8(12) . .
C1_24 C2_24 C3_24 119.2(7) . .
C1_24 C2_24 H2A_24 120.4 . .
C3_24 C2_24 H2A_24 120.4 . .
C4_24 C3_24 C2_24 120.0 . .
C4_24 C3_24 H3T_19 72.9 . .
C2_24 C3_24 H3T_19 120.6 . .
C4_24 C3_24 H3A_24 119.6 . .
C2_24 C3_24 H3A_24 120.4 . .
H3T_19 C3_24 H3A_24 77.4 . .
C3_24 C4_24 C5_24 119.6 . .
C3_24 C4_24 H3T_19 50.3 . .
C5_24 C4_24 H3T_19 127.4 . .
C3_24 C4_24 H4T_19 116.2 . .
C5_24 C4_24 H4T_19 110.2 . .
H3T_19 C4_24 H4T_19 119.6 . .
C3_24 C4_24 H4A_24 120.0 . .
C5_24 C4_24 H4A_24 120.4 . .
H3T_19 C4_24 H4A_24 91.6 . .
H4T_19 C4_24 H4A_24 38.6 . .
C4_24 C5_24 N1_24 119.7(7) . .
C4_24 C5_24 H5W_24 119.6 . .
N1_24 C5_24 H5W_24 120.7 . .
O3_25 P1_25 O2_25 113.0(10) . .
O3_25 P1_25 O1_25 114.1(10) . .
O2_25 P1_25 O1_25 112.8(10) . .
O3_25 P1_25 C1_25 106.2(9) . .
O2_25 P1_25 C1_25 104.9(8) . .
O1_25 P1_25 C1_25 104.8(9) . .
P1_25 O1_25 Fe1 152(2) . 5_656
P1_25 O2_25 Fe4 142.4(18) . .
P1_25 O3_25 Fe3 131.7(17) . .
C1_25 N1_25 C5_25 119.6(13) . .
C2_25 C1_25 N1_25 121.4(13) . .
C2_25 C1_25 P1_25 125.8(12) . .
N1_25 C1_25 P1_25 112.7(10) . .
C1_25 C2_25 C3_25 119.7(7) . .
C1_25 C2_25 H2A_25 120.2 . .
C3_25 C2_25 H2A_25 120.2 . .
C4_25 C3_25 C2_25 120.2 . .
C4_25 C3_25 H5B_3 83.4 . .
C2_25 C3_25 H5B_3 120.4 . .
C4_25 C3_25 H3A_25 119.7 . .
C2_25 C3_25 H3A_25 120.1 . .
H5B_3 C3_25 H3A_25 66.9 . .
C3_25 C4_25 C5_25 119.7 . .
C3_25 C4_25 H4A_25 120.1 . .
C5_25 C4_25 H4A_25 120.1 . .
C4_25 C5_25 N1_25 119.4(7) . .
C4_25 C5_25 H5W_25 119.7 . .
N1_25 C5_25 H5W_25 120.9 . .
O1_26 P1_26 O2_26 112.4(10) . .
O1_26 P1_26 O3_26 112.9(10) . .
O2_26 P1_26 O3_26 114.1(10) . .
O1_26 P1_26 C1_26 106.7(8) . .
O2_26 P1_26 C1_26 104.4(9) . .
O3_26 P1_26 C1_26 105.4(9) . .
P1_26 O1_26 Fe13 138.6(15) . .
P1_26 O2_26 Fe7 130.8(18) . .
P1_26 O3_26 Fe9 152(2) . .
C1_26 N1_26 C5_26 119.3(13) . .
C2_26 C1_26 N1_26 121.8(13) . .
C2_26 C1_26 P1_26 124.5(13) . .
N1_26 C1_26 P1_26 113.7(11) . .
C1_26 C2_26 C3_26 119.8(7) . .
C1_26 C2_26 H2A_26 120.1 . .
C3_26 C2_26 H2A_26 120.1 . .
C4_26 C3_26 C2_26 119.8 . .
C4_26 C3_26 H4I_8 59.9 . .
C2_26 C3_26 H4I_8 172.6 . .
C4_26 C3_26 H3A_26 119.9 . .
C2_26 C3_26 H3A_26 120.3 . .
H4I_8 C3_26 H3A_26 60.5 . .
C3_26 C4_26 C5_26 119.9 . .
C3_26 C4_26 H4I_8 61.8 . .
C5_26 C4_26 H4I_8 172.4 . .
C3_26 C4_26 H5H_8 105.1 . .
C5_26 C4_26 H5H_8 72.6 . .
H4I_8 C4_26 H5H_8 114.6 . .
C3_26 C4_26 H4A_26 119.8 . .
C5_26 C4_26 H4A_26 120.3 . .
H4I_8 C4_26 H4A_26 58.6 . .
H5H_8 C4_26 H4A_26 92.2 . .
C4_26 C5_26 N1_26 119.4(7) . .
C4_26 C5_26 H5W_26 119.8 . .
N1_26 C5_26 H5W_26 120.8 . .
O2_31 N1_31 O1_31 118.5(16) . .
O2_31 N1_31 O3_31 117.6(16) . .
O1_31 N1_31 O3_31 117.2(16) . .
O1_32 N1_32 O2_32 120.0(13) . .
O1_32 N1_32 O3_32 120.2(13) . .
O2_32 N1_32 O3_32 119.9(13) . .
O1_33 N1_33 O3_33 118.5(17) . .
O1_33 N1_33 O2_33 118.5(17) . .
O3_33 N1_33 O2_33 118.6(17) . .
O1_34 N1_34 O2_34 117.2(16) . .
O1_34 N1_34 O3_34 117.1(16) . .
O2_34 N1_34 O3_34 117.0(16) . .
O3_35 N1_35 O1_35 118.0(14) . .
O3_35 N1_35 O2_35 120.4(15) . .
O1_35 N1_35 O2_35 119.8(15) . .
O1_36 N1_36 O2_36 119.7(16) . .
O1_36 N1_36 O3_36 119.6(16) . .
O2_36 N1_36 O3_36 119.7(16) . .
O3_37 N1_37 O2_37 119.2(17) . .
O3_37 N1_37 O1_37 118.9(17) . .
O2_37 N1_37 O1_37 118.7(17) . .
O3_38 N1_38 O2_38 118.7(18) . .
O3_38 N1_38 O1_38 119.0(17) . .
O2_38 N1_38 O1_38 118.7(17) . .
O3_39 N1_39 O2_39 119.1(17) . .
O3_39 N1_39 O1_39 118.8(17) . .
O2_39 N1_39 O1_39 118.4(17) . .
O2_40 N1_40 O3_40 117.8(17) . .
O2_40 N1_40 O1_40 118.3(17) . .
O3_40 N1_40 O1_40 118.0(17) . .
O1_41 N1_41 O1_41 120.4(13) 2_656 .
O1_41 N1_41 O2_41 119.8(7) 2_656 .
O1_41 N1_41 O2_41 119.8(7) . .
O4_42 Cl1_42 O1_42 109.7(10) . .
O4_42 Cl1_42 O3_42 109.6(10) . .
O1_42 Cl1_42 O3_42 109.8(10) . .
O4_42 Cl1_42 O2_42 109.1(10) . .
O1_42 Cl1_42 O2_42 109.0(10) . .
O3_42 Cl1_42 O2_42 109.5(10) . .
O1_43 Cl1_43 O2_43 109.4(10) . .
O1_43 Cl1_43 O3_43 109.9(10) . .
O2_43 Cl1_43 O3_43 109.2(10) . .
O1_43 Cl1_43 O4_43 109.3(10) . .
O2_43 Cl1_43 O4_43 109.7(10) . .
O3_43 Cl1_43 O4_43 109.3(10) . .
C1_50 O1_50 H1A_50 109.5 . .
C2_50 C1_50 O1_50 117(4) . .
C2_50 C1_50 H1B_50 108.1 . .
O1_50 C1_50 H1B_50 108.1 . .
C2_50 C1_50 H1C_50 108.1 . .
O1_50 C1_50 H1C_50 108.1 . .
H1B_50 C1_50 H1C_50 107.3 . .
C1_50 C2_50 H2D_50 109.5 . .
C1_50 C2_50 H2X_50 109.5 . .
H2D_50 C2_50 H2X_50 109.5 . .
C1_50 C2_50 H2Y_50 109.5 . .
H2D_50 C2_50 H2Y_50 109.5 . .
H2X_50 C2_50 H2Y_50 109.5 . .
C1_51 O1_51 H1D_51 109.5 . .
C2_51 C1_51 O1_51 117(4) . .
C2_51 C1_51 H1E_51 108.0 . .
O1_51 C1_51 H1E_51 108.0 . .
C2_51 C1_51 H1F_51 108.0 . .
O1_51 C1_51 H1F_51 108.0 . .
H1E_51 C1_51 H1F_51 107.3 . .
C1_51 C2_51 H2Z_51 109.5 . .
C1_51 C2_51 H2[A_51 109.5 . .
H2Z_51 C2_51 H2[A_51 109.5 . .
C1_51 C2_51 H2[B_51 109.5 . .
H2Z_51 C2_51 H2[B_51 109.5 . .
H2[A_51 C2_51 H2[B_51 109.5 . .
C1_52 O1_52 H1G_52 109.5 . .
C2_52 C1_52 O1_52 116(4) . .
C2_52 C1_52 H1H_52 108.2 . .
O1_52 C1_52 H1H_52 108.2 . .
C2_52 C1_52 H1I_52 108.2 . .
O1_52 C1_52 H1I_52 108.2 . .
H1H_52 C1_52 H1I_52 107.4 . .
C1_52 C2_52 H2[C_52 109.5 . .
C1_52 C2_52 H2[D_52 109.5 . .
H2[C_52 C2_52 H2[D_52 109.5 . .
C1_52 C2_52 H2[E_52 109.5 . .
H2[C_52 C2_52 H2[E_52 109.5 . .
H2[D_52 C2_52 H2[E_52 109.5 . .
C1_54 O1_54 H1J_54 109.5 . .
C2_54 C1_54 O1_54 117(4) . .
C2_54 C1_54 H1K_54 108.2 . .
O1_54 C1_54 H1K_54 108.2 . .
C2_54 C1_54 H1L_54 108.2 . .
O1_54 C1_54 H1L_54 108.2 . .
H1K_54 C1_54 H1L_54 107.3 . .
C1_54 C2_54 H2[F_54 109.5 . .
C1_54 C2_54 H2[G_54 109.5 . .
H2[F_54 C2_54 H2[G_54 109.5 . .
C1_54 C2_54 H2[H_54 109.5 . .
H2[F_54 C2_54 H2[H_54 109.5 . .
H2[G_54 C2_54 H2[H_54 109.5 . .
C1_55 O1_55 H1M_55 109.5 . .
C2_55 C1_55 O1_55 116(4) . .
C2_55 C1_55 H1N_55 108.3 . .
O1_55 C1_55 H1N_55 108.3 . .
C2_55 C1_55 H1O_55 108.3 . .
O1_55 C1_55 H1O_55 108.2 . .
H1N_55 C1_55 H1O_55 107.4 . .
C1_55 C2_55 H2[I_55 109.5 . .
C1_55 C2_55 H2[J_55 109.5 . .
H2[I_55 C2_55 H2[J_55 109.5 . .
C1_55 C2_55 H2[K_55 109.5 . .
H2[I_55 C2_55 H2[K_55 109.5 . .
H2[J_55 C2_55 H2[K_55 109.5 . .
C1_56 O1_56 H1P_56 109.5 . .
C2_56 C1_56 O1_56 116(4) . .
C2_56 C1_56 H1Q_56 108.3 . .
O1_56 C1_56 H1Q_56 108.3 . .
C2_56 C1_56 H1R_56 108.3 . .
O1_56 C1_56 H1R_56 108.3 . .
H1Q_56 C1_56 H1R_56 107.4 . .
C1_56 C2_56 H2[L_56 109.5 . .
C1_56 C2_56 H2[M_56 109.5 . .
H2[L_56 C2_56 H2[M_56 109.5 . .
C1_56 C2_56 H2[N_56 109.5 . .
H2[L_56 C2_56 H2[N_56 109.5 . .
H2[M_56 C2_56 H2[N_56 109.5 . .
C1_57 O1_57 H1S_57 109.5 . .
C2_57 C1_57 O1_57 117(4) . .
C2_57 C1_57 H1T_57 108.0 . .
O1_57 C1_57 H1T_57 108.0 . .
C2_57 C1_57 H1U_57 108.0 . .
O1_57 C1_57 H1U_57 108.0 . .
H1T_57 C1_57 H1U_57 107.2 . .
C1_57 C2_57 H2[O_57 109.5 . .
C1_57 C2_57 H2[P_57 109.5 . .
H2[O_57 C2_57 H2[P_57 109.5 . .
C1_57 C2_57 H2[Q_57 109.5 . .
H2[O_57 C2_57 H2[Q_57 109.5 . .
H2[P_57 C2_57 H2[Q_57 109.5 . .

loop_
_geom_bond_atom_site_label_1
_geom_bond_atom_site_label_2
_geom_bond_distance
_geom_bond_site_symmetry_2
Fe1 O3_3 1.940(15) 5_656
Fe1 O3_22 1.941(13) .
Fe1 O3_2 1.954(13) 5_656
Fe1 O1_25 1.978(18) 5_656
Fe1 O2_1 2.013(14) .
Fe1 O3 2.02(2) .
Fe1 N1_1 2.203(17) .
Fe2 O1_15 1.941(13) .
Fe2 O1_2 1.944(12) .
Fe2 O2_4 1.962(15) .
Fe2 O15 1.98(2) .
Fe2 O16 2.045(19) .
Fe2 N1_4 2.218(17) .
Fe3 O2_3 1.922(15) .
Fe3 O3_25 1.925(18) .
Fe3 O3_5 1.936(13) .
Fe3 O1_4 1.976(13) .
Fe3 O2_2 1.978(15) .
Fe3 O14 2.061(18) .
Fe3 N1_2 2.147(17) .
Fe4 O3_1 1.948(13) 5_656
Fe4 O3_6 1.952(12) .
Fe4 O2_25 1.974(17) .
Fe4 O2_5 1.982(14) .
Fe4 O13 2.005(18) .
Fe4 O1_3 2.022(15) .
Fe4 N1_5 2.190(17) .
Fe5 O1_5 1.939(12) .
Fe5 O2_7 1.940(12) .
Fe5 O1_6 1.943(15) .
Fe5 O11 1.995(19) .
Fe5 O12 2.06(2) .
Fe5 N1_6 2.190(18) .
Fe6 O1_1 1.930(12) .
Fe6 O3_21 1.955(12) .
Fe6 O1_22 1.969(15) .
Fe6 O2 2.01(2) .
Fe6 O1 2.05(2) .
Fe6 N1_22 2.209(18) .
Fe7 O2_26 1.919(19) .
Fe7 O1_7 1.931(13) .
Fe7 O1_10 1.940(13) .
Fe7 O2_8 1.953(14) .
Fe7 O1_9 2.006(15) .
Fe7 O22 2.01(2) .
Fe7 N1_9 2.215(18) .
Fe8 O2_9 1.925(12) .
Fe8 O3_20 1.929(13) .
Fe8 O3_10 1.953(17) .
Fe8 O6 2.00(2) .
Fe8 O7 2.02(2) .
Fe8 N1_10 2.181(19) .
Fe9 O3_12 1.933(13) .
Fe9 O3_9 1.948(13) .
Fe9 O3_8 1.984(15) .
Fe9 O1_11 1.991(14) .
Fe9 O3_26 2.038(19) .
Fe9 O24 2.09(2) .
Fe9 N1_11 2.186(17) .
Fe10 O2_13 1.935(13) 5_656
Fe10 O2_17 1.943(13) .
Fe10 O1_16 1.988(15) .
Fe10 O2_23 2.01(2) .
Fe10 O2_14 2.017(15) .
Fe10 O18 2.03(2) .
Fe10 N1_16 2.214(19) .
Fe11 O2_22 1.926(13) .
Fe11 O2_20 1.949(13) .
Fe11 O3_19 1.957(15) .
Fe11 O1_24 1.97(2) .
Fe11 O1_21 2.002(15) .
Fe11 O4 2.05(2) .
Fe11 N1_21 2.192(18) .
Fe12 O3_16 1.930(13) .
Fe12 O3_18 1.946(13) .
Fe12 O20 1.95(2) .
Fe12 O1_17 1.959(16) .
Fe12 O19 2.04(2) .
Fe12 N1_17 2.248(19) .
Fe13 O2_6 1.934(12) .
Fe13 O2_11 1.944(13) .
Fe13 O3_7 2.001(14) .
Fe13 O1_8 2.029(14) .
Fe13 O1_26 2.039(18) .
Fe13 O10 2.061(18) .
Fe13 N1_7 2.174(17) .
Fe14 O2_12 1.925(13) .
Fe14 O3_15 1.935(13) 5_656
Fe14 O3_23 1.96(2) 5_656
Fe14 O3_14 1.961(15) 5_656
Fe14 O3_13 1.983(14) .
Fe14 O23 2.041(18) .
Fe14 N1_13 2.190(18) .
Fe15 O3_11 1.943(12) .
Fe15 O1_13 1.951(12) .
Fe15 O1_12 1.961(15) .
Fe15 O8 1.998(19) .
Fe15 O9 2.01(2) .
Fe15 N1_12 2.199(18) .
Fe16 O2_21 1.934(13) .
Fe16 O3_17 1.940(13) .
Fe16 O2_19 1.996(15) .
Fe16 O2_24 2.00(2) .
Fe16 O2_18 2.013(16) .
Fe16 O21 2.06(2) .
Fe16 N1_18 2.184(19) .
Fe17 O3_4 1.900(13) .
Fe17 O2_16 1.914(14) .
Fe17 O1_14 1.930(13) .
Fe17 O1_23 1.94(2) .
Fe17 O2_15 2.001(15) .
Fe17 O17 2.09(2) .
Fe17 N1_15 2.151(19) .
Fe18 O2_10 1.932(13) .
Fe18 O3_24 1.95(2) .
Fe18 O1_18 1.951(14) .
Fe18 O1_19 1.951(14) .
Fe18 O1_20 1.988(15) .
Fe18 O5 2.03(2) .
Fe18 N1_20 2.209(19) .
P1_1 O1_1 1.492(7) .
P1_1 O2_1 1.505(7) .
P1_1 O3_1 1.508(7) .
P1_1 C1_1 1.792(10) .
O3_1 Fe4 1.948(13) 5_656
N1_1 C1_1 1.377(10) .
N1_1 C5_1 1.399(10) .
C1_1 C2_1 1.362(10) .
C2_1 C3_1 1.3987 .
C2_1 H2A_1 0.9500 .
C3_1 C4_1 1.3962 .
C3_1 H3A_1 0.9600 .
C4_1 C5_1 1.3903 .
C4_1 H4A_1 0.9657 .
C5_1 H5W_1 0.9645 .
P1_2 O2_2 1.497(7) .
P1_2 O1_2 1.500(7) .
P1_2 O3_2 1.502(7) .
P1_2 C1_2 1.796(10) .
O3_2 Fe1 1.954(13) 5_656
N1_2 C1_2 1.380(10) .
N1_2 C5_2 1.400(10) .
C1_2 C2_2 1.361(10) .
C2_2 C3_2 1.3915 .
C2_2 H2B_2 0.9500 .
C3_2 C4_2 1.3935 .
C3_2 H3B_2 0.9678 .
C4_2 C5_2 1.4015 .
C4_2 H4B_2 0.9610 .
C5_2 H5A_2 0.9624 .
P1_3 O3_3 1.499(7) .
P1_3 O1_3 1.502(7) .
P1_3 O2_3 1.510(7) .
P1_3 C1_3 1.782(11) .
O3_3 Fe1 1.940(15) 5_656
N1_3 C1_3 1.372(11) .
N1_3 C5_3 1.414(10) .
C1_3 C2_3 1.353(11) .
C2_3 C3_3 1.389(7) .
C2_3 H2C_3 0.9500 .
C3_3 C4_3 1.4001 .
C3_3 H3C_3 0.9500 .
C4_3 C5_3 1.3947 .
C4_3 H4C_3 0.9612 .
C5_3 H5B_3 0.9674 .
C5_3 H3A_25 1.2138 .
P1_4 O3_4 1.492(7) .
P1_4 O2_4 1.505(7) .
P1_4 O1_4 1.510(7) .
P1_4 C1_4 1.787(10) .
N1_4 C1_4 1.376(10) .
N1_4 C5_4 1.404(10) .
C1_4 C2_4 1.356(10) .
C2_4 C3_4 1.3995 .
C2_4 H2E_4 0.9500 .
C3_4 C4_4 1.3947 .
C3_4 H3E_4 0.9600 .
C4_4 C5_4 1.3902 .
C4_4 H4E_4 0.9670 .
C5_4 H5D_4 0.9638 .
P1_5 O1_5 1.498(7) .
P1_5 O3_5 1.500(7) .
P1_5 O2_5 1.501(7) .
P1_5 C1_5 1.796(10) .
N1_5 C1_5 1.378(10) .
N1_5 C5_5 1.402(10) .
C1_5 C2_5 1.358(10) .
C2_5 C3_5 1.3911 .
C2_5 H2F_5 0.9500 .
C3_5 C4_5 1.3909 .
C3_5 H3F_5 0.9600 .
C4_5 C5_5 1.3902 .
C4_5 H4F_5 0.9607 .
C5_5 H5E_5 0.9610 .
P1_6 O2_6 1.496(7) .
P1_6 O3_6 1.500(7) .
P1_6 O1_6 1.502(7) .
P1_6 C1_6 1.791(10) .
N1_6 C1_6 1.378(10) .
N1_6 C5_6 1.406(10) .
C1_6 C2_6 1.361(10) .
C2_6 C3_6 1.3906 .
C2_6 H2G_6 0.9500 .
C3_6 C4_6 1.3909 .
C3_6 H3G_6 0.9608 .
C4_6 C5_6 1.3916 .
C4_6 H4G_6 0.9604 .
C5_6 H5F_6 0.9608 .
P1_7 O3_7 1.495(7) .
P1_7 O1_7 1.500(7) .
P1_7 O2_7 1.509(7) .
P1_7 C1_7 1.798(10) .
N1_7 C1_7 1.378(10) .
N1_7 C5_7 1.398(10) .
C1_7 C2_7 1.364(10) .
C2_7 C3_7 1.3908 .
C2_7 H2H_7 0.9500 .
C3_7 C4_7 1.3912 .
C3_7 H3H_7 0.9616 .
C4_7 C5_7 1.3913 .
C4_7 H4H_7 0.9606 .
C5_7 H5G_7 0.9610 .
P1_8 O1_8 1.489(7) .
P1_8 O3_8 1.495(7) .
P1_8 O2_8 1.519(7) .
P1_8 C1_8 1.798(11) .
N1_8 C1_8 1.379(10) .
N1_8 C5_8 1.399(10) .
C1_8 C2_8 1.360(10) .
C2_8 C3_8 1.3961 .
C2_8 H2I_8 0.9500 .
C3_8 C4_8 1.3940 .
C3_8 H3I_8 0.9597 .
C3_8 H3A_26 1.4960 .
C4_8 C5_8 1.3894 .
C4_8 H4I_8 0.9641 .
C4_8 H3A_26 1.1210 .
C4_8 H4A_26 1.4979 .
C5_8 H5H_8 0.9627 .
P1_9 O2_9 1.487(7) .
P1_9 O1_9 1.500(7) .
P1_9 O3_9 1.516(7) .
P1_9 C1_9 1.790(10) .
N1_9 C1_9 1.374(10) .
N1_9 C5_9 1.400(10) .
C1_9 C2_9 1.358(10) .
C2_9 C3_9 1.3980 .
C2_9 H2J_9 0.9500 .
C3_9 C4_9 1.3895 .
C3_9 H3J_9 0.9624 .
C4_9 C5_9 1.3920 .
C4_9 H4J_9 0.9654 .
C5_9 H5I_9 0.9598 .
P1_10 O1_10 1.498(7) .
P1_10 O2_10 1.498(7) .
P1_10 O3_10 1.508(7) .
P1_10 C1_10 1.787(10) .
N1_10 C1_10 1.376(10) .
N1_10 C5_10 1.406(10) .
C1_10 C2_10 1.357(11) .
C2_10 C3_10 1.393(7) .
C2_10 H2K_10 0.9500 .
C3_10 C4_10 1.3899 .
C3_10 H3K_10 0.9500 .
C4_10 C5_10 1.3994 .
C4_10 H4K_10 0.9640 .
C5_10 H5J_10 0.9593 .
P1_11 O3_11 1.495(7) .
P1_11 O2_11 1.499(7) .
P1_11 O1_11 1.509(7) .
P1_11 C1_11 1.791(10) .
N1_11 C1_11 1.383(10) .
N1_11 C5_11 1.402(10) .
C1_11 C2_11 1.359(10) .
C2_11 C3_11 1.394(7) .
C2_11 H2L_11 0.9500 .
C3_11 C4_11 1.4002 .
C3_11 H3L_11 0.9500 .
C4_11 C5_11 1.3939 .
C4_11 H4L_11 0.9611 .
C5_11 H5K_11 0.9674 .
P1_12 O2_12 1.500(7) .
P1_12 O3_12 1.500(7) .
P1_12 O1_12 1.506(7) .
P1_12 C1_12 1.790(10) .
N1_12 C1_12 1.377(10) .
N1_12 C5_12 1.401(10) .
C1_12 C2_12 1.360(11) .
C2_12 C3_12 1.391(7) .
C2_12 H2M_12 0.9500 .
C3_12 C4_12 1.393(7) .
C3_12 H3M_12 0.9500 .
C4_12 C5_12 1.394(7) .
C4_12 H4M_12 0.9500 .
C5_12 H5L_12 0.9500 .
P1_13 O2_13 1.495(7) .
P1_13 O3_13 1.500(7) .
P1_13 O1_13 1.510(7) .
P1_13 C1_13 1.798(10) .
O2_13 Fe10 1.935(13) 5_656
N1_13 C1_13 1.380(10) .
N1_13 C5_13 1.399(10) .
C1_13 C2_13 1.363(10) .
C2_13 C3_13 1.3897 .
C2_13 H2N_13 0.9500 .
C3_13 C4_13 1.4012 .
C3_13 H3N_13 0.9638 .
C4_13 C5_13 1.3956 .
C4_13 H4N_13 0.9600 .
C5_13 H5M_13 0.9676 .
P1_14 O3_14 1.492(7) .
P1_14 O2_14 1.495(7) .
P1_14 O1_14 1.519(7) .
P1_14 C1_14 1.787(11) .
O3_14 Fe14 1.961(15) 5_656
N1_14 C1_14 1.372(11) .
N1_14 C5_14 1.408(10) .
C1_14 C2_14 1.355(10) .
C2_14 C3_14 1.3865 .
C2_14 H2O_14 0.9500 .
C3_14 C4_14 1.3981 .
C3_14 H3O_14 0.9667 .
C3_14 H3A_23 1.0386 .
C4_14 C5_14 1.3984 .
C4_14 H4O_14 0.9577 .
C4_14 H4A_23 1.2624 .
C5_14 H5N_14 0.9653 .
P1_15 O1_15 1.501(7) .
P1_15 O3_15 1.502(7) .
P1_15 O2_15 1.506(7) .
P1_15 C1_15 1.797(10) .
O3_15 Fe14 1.935(13) 5_656
N1_15 C1_15 1.372(10) .
N1_15 C5_15 1.401(10) .
C1_15 C2_15 1.362(10) .
C2_15 C3_15 1.3892 .
C2_15 H2P_15 0.9500 .
C3_15 C4_15 1.3944 .
C3_15 H3P_15 0.9644 .
C4_15 C5_15 1.3989 .
C4_15 H4P_15 0.9598 .
C5_15 H5O_15 0.9631 .
P1_16 O2_16 1.497(7) .
P1_16 O1_16 1.500(7) .
P1_16 O3_16 1.504(7) .
P1_16 C1_16 1.799(10) .
N1_16 C1_16 1.378(10) .
N1_16 C5_16 1.400(10) .
C1_16 C2_16 1.361(10) .
C2_16 C3_16 1.3907 .
C2_16 H2Q_16 0.9500 .
C3_16 C4_16 1.3916 .
C3_16 H3Q_16 0.9604 .
C4_16 C5_16 1.3903 .
C4_16 H4Q_16 0.9607 .
C5_16 H5P_16 0.9608 .
P1_17 O2_17 1.499(7) .
P1_17 O3_17 1.501(7) .
P1_17 O1_17 1.505(7) .
P1_17 C1_17 1.784(10) .
N1_17 C1_17 1.378(10) .
N1_17 C5_17 1.405(10) .
C1_17 C2_17 1.356(10) .
C2_17 C3_17 1.3916 .
C2_17 H2R_17 0.9500 .
C3_17 C4_17 1.3913 .
C3_17 H3R_17 0.9613 .
C4_17 C5_17 1.3921 .
C4_17 H4R_17 0.9609 .
C5_17 H5Q_17 0.9606 .
P1_18 O1_18 1.498(7) .
P1_18 O3_18 1.505(7) .
P1_18 O2_18 1.509(7) .
P1_18 C1_18 1.789(10) .
N1_18 C1_18 1.377(10) .
N1_18 C5_18 1.400(10) .
C1_18 C2_18 1.359(10) .
C2_18 C3_18 1.3921 .
C2_18 H2S_18 0.9500 .
C3_18 C4_18 1.3911 .
C3_18 H3S_18 0.9607 .
C4_18 C5_18 1.3914 .
C4_18 H4S_18 0.9612 .
C5_18 H5R_18 0.9606 .
P1_19 O2_19 1.491(7) .
P1_19 O3_19 1.498(7) .
P1_19 O1_19 1.512(7) .
P1_19 C1_19 1.785(11) .
N1_19 C1_19 1.369(11) .
N1_19 C5_19 1.406(10) .
C1_19 C2_19 1.356(10) .
C2_19 C3_19 1.4000 .
C2_19 H2T_19 0.9500 .
C3_19 C4_19 1.3876 .
C3_19 H3T_19 0.9654 .
C3_19 H3A_24 1.5451 .
C4_19 C5_19 1.3974 .
C4_19 H4T_19 0.9663 .
C4_19 H4A_24 1.1854 .
C5_19 H5S_19 0.9585 .
P1_20 O3_20 1.499(7) .
P1_20 O1_20 1.502(7) .
P1_20 O2_20 1.504(7) .
P1_20 C1_20 1.791(10) .
N1_20 C1_20 1.373(10) .
N1_20 C5_20 1.402(10) .
C1_20 C2_20 1.355(10) .
C2_20 C3_20 1.4006 .
C2_20 H2U_20 0.9500 .
C3_20 C4_20 1.3896 .
C3_20 H3U_20 0.9639 .
C4_20 C5_20 1.3960 .
C4_20 H4U_20 0.9683 .
C5_20 H5T_20 0.9593 .
P1_21 O2_21 1.485(7) .
P1_21 O1_21 1.502(7) .
P1_21 O3_21 1.518(7) .
P1_21 C1_21 1.791(10) .
N1_21 C1_21 1.376(10) .
N1_21 C5_21 1.400(10) .
C1_21 C2_21 1.359(10) .
C2_21 C3_21 1.3990 .
C2_21 H2V_21 0.9500 .
C3_21 C4_21 1.3965 .
C3_21 H3V_21 0.9596 .
C4_21 C5_21 1.3899 .
C4_21 H4V_21 0.9666 .
C5_21 H5U_21 0.9646 .
P1_22 O2_22 1.489(7) .
P1_22 O1_22 1.508(7) .
P1_22 O3_22 1.513(7) .
P1_22 C1_22 1.784(10) .
N1_22 C1_22 1.377(10) .
N1_22 C5_22 1.405(10) .
C1_22 C2_22 1.356(10) .
C2_22 C3_22 1.3898 .
C2_22 H2W_22 0.9500 .
C3_22 C4_22 1.3952 .
C3_22 H3W_22 0.9673 .
C4_22 C5_22 1.4000 .
C4_22 H4W_22 0.9603 .
C5_22 H5V_22 0.9639 .
P1_23 O3_23 1.501(8) .
P1_23 O1_23 1.502(8) .
P1_23 O2_23 1.502(8) .
P1_23 C1_23 1.789(11) .
O3_23 Fe14 1.96(2) 5_656
N1_23 C1_23 1.375(11) .
N1_23 C5_23 1.405(10) .
C1_23 C2_23 1.358(10) .
C2_23 C3_23 1.3876 .
C2_23 H2A_23 0.9500 .
C3_23 C4_23 1.3963 .
C3_23 H3O_14 1.0317 .
C3_23 H3A_23 0.9666 .
C4_23 C5_23 1.3985 .
C4_23 H4O_14 1.0974 .
C4_23 H4A_23 0.9578 .
C5_23 H5W_23 0.9660 .
P1_24 O2_24 1.498(8) .
P1_24 O1_24 1.501(8) .
P1_24 O3_24 1.505(8) .
P1_24 C1_24 1.786(11) .
N1_24 C1_24 1.370(11) .
N1_24 C5_24 1.405(10) .
C1_24 C2_24 1.356(10) .
C2_24 C3_24 1.4018 .
C2_24 H2A_24 0.9500 .
C3_24 C4_24 1.3892 .
C3_24 H3T_19 1.2772 .
C3_24 H3A_24 0.9640 .
C4_24 C5_24 1.3961 .
C4_24 H3T_19 1.5865 .
C4_24 H4T_19 1.1141 .
C4_24 H4A_24 0.9672 .
C5_24 H5W_24 0.9602 .
P1_25 O3_25 1.498(7) .
P1_25 O2_25 1.501(8) .
P1_25 O1_25 1.505(7) .
P1_25 C1_25 1.794(11) .
O1_25 Fe1 1.978(18) 5_656
N1_25 C1_25 1.376(11) .
N1_25 C5_25 1.403(10) .
C1_25 C2_25 1.358(10) .
C2_25 C3_25 1.3957 .
C2_25 H2A_25 0.9500 .
C3_25 C4_25 1.3885 .
C3_25 H5B_3 1.1313 .
C3_25 H3A_25 0.9600 .
C4_25 C5_25 1.3904 .
C4_25 H4A_25 0.9642 .
C5_25 H5W_25 0.9604 .
P1_26 O1_26 1.501(8) .
P1_26 O2_26 1.502(8) .
P1_26 O3_26 1.504(8) .
P1_26 C1_26 1.790(11) .
N1_26 C1_26 1.373(11) .
N1_26 C5_26 1.403(10) .
C1_26 C2_26 1.357(10) .
C2_26 C3_26 1.3942 .
C2_26 H2A_26 0.9500 .
C3_26 C4_26 1.3874 .
C3_26 H4I_8 1.4375 .
C3_26 H3A_26 0.9626 .
C4_26 C5_26 1.3943 .
C4_26 H4I_8 1.4116 .
C4_26 H5H_8 1.3809 .
C4_26 H4A_26 0.9626 .
C5_26 H5W_26 0.9586 .
O1_31 N1_31 1.193(14) .
O2_31 N1_31 1.192(14) .
O3_31 N1_31 1.194(14) .
O1_32 N1_32 1.183(13) .
O2_32 N1_32 1.188(13) .
O3_32 N1_32 1.188(13) .
O1_33 N1_33 1.190(14) .
O2_33 N1_33 1.191(14) .
O3_33 N1_33 1.190(14) .
O1_34 N1_34 1.192(14) .
O2_34 N1_34 1.193(14) .
O3_34 N1_34 1.194(14) .
O1_35 N1_35 1.190(14) .
O2_35 N1_35 1.192(13) .
O3_35 N1_35 1.188(14) .
O1_36 N1_36 1.187(14) .
O2_36 N1_36 1.188(14) .
O3_36 N1_36 1.189(14) .
O1_37 N1_37 1.191(14) .
O2_37 N1_37 1.191(14) .
O3_37 N1_37 1.190(14) .
O1_38 N1_38 1.190(14) .
O2_38 N1_38 1.190(14) .
O3_38 N1_38 1.189(14) .
O1_39 N1_39 1.191(14) .
O2_39 N1_39 1.189(14) .
O3_39 N1_39 1.189(14) .
O1_40 N1_40 1.192(14) .
O2_40 N1_40 1.190(14) .
O3_40 N1_40 1.191(14) .
O1_41 N1_41 1.185(13) .
O2_41 N1_41 1.188(14) .
N1_41 O1_41 1.185(13) 2_656
Cl1_42 O4_42 1.50(3) .
Cl1_42 O1_42 1.50(3) .
Cl1_42 O3_42 1.50(3) .
Cl1_42 O2_42 1.50(3) .
Cl1_43 O1_43 1.50(3) .
Cl1_43 O2_43 1.50(3) .
Cl1_43 O3_43 1.50(3) .
Cl1_43 O4_43 1.50(3) .
O1_50 C1_50 1.50(3) .
O1_50 H1A_50 0.8400 .
C1_50 C2_50 1.41(4) .
C1_50 H1B_50 0.9900 .
C1_50 H1C_50 0.9900 .
C2_50 H2D_50 0.9800 .
C2_50 H2X_50 0.9800 .
C2_50 H2Y_50 0.9800 .
O1_51 C1_51 1.50(3) .
O1_51 H1D_51 0.8400 .
C1_51 C2_51 1.42(4) .
C1_51 H1E_51 0.9900 .
C1_51 H1F_51 0.9900 .
C2_51 H2Z_51 0.9800 .
C2_51 H2[A_51 0.9800 .
C2_51 H2[B_51 0.9800 .
O1_52 C1_52 1.50(3) .
O1_52 H1G_52 0.8400 .
C1_52 C2_52 1.42(4) .
C1_52 H1H_52 0.9900 .
C1_52 H1I_52 0.9900 .
C2_52 H2[C_52 0.9800 .
C2_52 H2[D_52 0.9800 .
C2_52 H2[E_52 0.9800 .
O1_54 C1_54 1.50(3) .
O1_54 H1J_54 0.8400 .
C1_54 C2_54 1.42(4) .
C1_54 H1K_54 0.9900 .
C1_54 H1L_54 0.9900 .
C2_54 H2[F_54 0.9800 .
C2_54 H2[G_54 0.9800 .
C2_54 H2[H_54 0.9800 .
O1_55 C1_55 1.50(3) .
O1_55 H1M_55 0.8400 .
C1_55 C2_55 1.42(4) .
C1_55 H1N_55 0.9900 .
C1_55 H1O_55 0.9900 .
C2_55 H2[I_55 0.9800 .
C2_55 H2[J_55 0.9800 .
C2_55 H2[K_55 0.9800 .
O1_56 C1_56 1.50(3) .
O1_56 H1P_56 0.8400 .
C1_56 C2_56 1.42(4) .
C1_56 H1Q_56 0.9900 .
C1_56 H1R_56 0.9900 .
C2_56 H2[L_56 0.9800 .
C2_56 H2[M_56 0.9800 .
C2_56 H2[N_56 0.9800 .
O1_57 C1_57 1.50(3) .
O1_57 H1S_57 0.8400 .
C1_57 C2_57 1.42(4) .
C1_57 H1T_57 0.9900 .
C1_57 H1U_57 0.9900 .
C2_57 H2[O_57 0.9800 .
C2_57 H2[P_57 0.9800 .
C2_57 H2[Q_57 0.9800 .
